data_4072221
loop_
_publ_author_name
'Braunschweig, Holger'
'Radacki, Krzysztof'
'Uttinger, Katharina'

_publ_section_title
;
 Syntheses and Structures of Mono- and Dinuclear Cationic Base-Stabilized
 Platinum Borylene Complexes
;
_journal_issue 22
_journal_name_full Organometallics
_journal_page_first 6005
_journal_paper_doi 10.1021/om800689h
_journal_volume 27
_journal_year 2008
_chemical_formula_moiety 'C50 H89 B Br N2 P2 Pt, C32 H12 B F24'
_chemical_formula_sum 'C82 H101 B2 Br F24 N2 P2 Pt'
_chemical_formula_weight 1929.21
_chemical_name_common
;
?
;
_chemical_name_systematic
; 
?
;
_space_group_IT_number 14
_symmetry_cell_setting monoclinic
_symmetry_space_group_name_Hall '-P 2yn'
_symmetry_space_group_name_H-M 'P 1 21/n 1'
_atom_sites_solution_hydrogens geom
_atom_sites_solution_primary direct
_atom_sites_solution_secondary difmap
_audit_creation_method SHELXL-97
_cell_angle_alpha 90.00
_cell_angle_beta 92.9160(10)
_cell_angle_gamma 90.00
_cell_formula_units_Z 4
_cell_length_a 15.5886(4)
_cell_length_b 14.4814(3)
_cell_length_c 38.1580(10)
_cell_measurement_reflns_used 9516
_cell_measurement_temperature 100(2)
_cell_measurement_theta_max 25.99
_cell_measurement_theta_min 2.46
_cell_volume 8602.8(4)
_computing_cell_refinement 'Saint+ ver. 7.12A (Bruker AXS)'
_computing_data_collection 'APEX2 ver. 1.0-27 (Bruker AXS)'
_computing_data_reduction 'Saint+ ver. 7.12A (Bruker AXS)'
_computing_molecular_graphics 'XP ver. 5.1 (Bruker AXS, 1998)'
_computing_publication_material 'SHELXL-97 (Sheldrick, 1997)'
_computing_structure_refinement 'SHELXL-97 (Sheldrick, 1997)'
_computing_structure_solution 'SHELXS-97 (Sheldrick, 1990)'
_diffrn_ambient_temperature 100(2)
_diffrn_measured_fraction_theta_full 1.000
_diffrn_measured_fraction_theta_max 0.995
_diffrn_measurement_device_type 'CCD area detector'
_diffrn_measurement_method 'phi and omega scans'
_diffrn_radiation_monochromator 'multi-layer mirror'
_diffrn_radiation_source 'rotating anode'
_diffrn_radiation_type MoK\a
_diffrn_radiation_wavelength 0.71073
_diffrn_reflns_av_R_equivalents 0.0403
_diffrn_reflns_av_sigmaI/netI 0.0166
_diffrn_reflns_limit_h_max 19
_diffrn_reflns_limit_h_min -19
_diffrn_reflns_limit_k_max 17
_diffrn_reflns_limit_k_min -17
_diffrn_reflns_limit_l_max 47
_diffrn_reflns_limit_l_min -47
_diffrn_reflns_number 307889
_diffrn_reflns_theta_full 26.00
_diffrn_reflns_theta_max 26.09
_diffrn_reflns_theta_min 1.50
_exptl_absorpt_coefficient_mu 2.228
_exptl_absorpt_correction_T_max 0.800
_exptl_absorpt_correction_T_min 0.672
_exptl_absorpt_correction_type multi-scan
_exptl_absorpt_process_details 'Sadabs 2004/1 (Brucker Nonius 2004)'
_exptl_crystal_colour colourless
_exptl_crystal_density_diffrn 1.490
_exptl_crystal_density_method 'not measured'
_exptl_crystal_description plate
_exptl_crystal_F_000 3904
_exptl_crystal_size_max 0.18
_exptl_crystal_size_mid 0.16
_exptl_crystal_size_min 0.10
_refine_diff_density_max 6.135
_refine_diff_density_min -5.389
_refine_diff_density_rms 0.128
_refine_ls_extinction_method none
_refine_ls_goodness_of_fit_ref 0.843
_refine_ls_hydrogen_treatment constr
_refine_ls_matrix_type full
_refine_ls_number_parameters 1228
_refine_ls_number_reflns 17000
_refine_ls_number_restraints 559
_refine_ls_restrained_S_all 0.870
_refine_ls_R_factor_all 0.0511
_refine_ls_R_factor_gt 0.0469
_refine_ls_shift/su_max 0.002
_refine_ls_shift/su_mean 0.000
_refine_ls_structure_factor_coef Fsqd
_refine_ls_weighting_details 'calc w=1/[\s^2^(Fo^2^)+(0.0631P)^2^+80.6750P] where P=(Fo^2^+2Fc^2^)/3'
_refine_ls_weighting_scheme calc
_refine_ls_wR_factor_gt 0.1156
_refine_ls_wR_factor_ref 0.1197
_reflns_number_gt 15698
_reflns_number_total 17000
_reflns_threshold_expression >2sigma(I)
_cod_data_source_file om800689h_si_001.cif
_cod_data_source_block 14
_cod_depositor_comments
;
The following automatic conversions were performed:

'_symmetry_cell_setting' value 'Monoclinic' changed to 'monoclinic'
according to /home/saulius/struct/CIF-dictionaries/cif_core.dic
dictionary named 'cif_core.dic' version 2.4.1 from 2010-06-29.

Automatic conversion script
Id: cif_fix_values 1715 2011-07-08 13:25:40Z adriana 
;
_cod_original_sg_symbol_H-M P2(1)/n
_cod_database_code 4072221

loop_
_symmetry_equiv_pos_as_xyz
'x, y, z'
'-x+1/2, y+1/2, -z+1/2'
'-x, -y, -z'
'x-1/2, -y-1/2, z-1/2'

loop_
_atom_site_label
_atom_site_type_symbol
_atom_site_fract_x
_atom_site_fract_y
_atom_site_fract_z
_atom_site_U_iso_or_equiv
_atom_site_adp_type
_atom_site_occupancy
_atom_site_symmetry_multiplicity
_atom_site_calc_flag
_atom_site_refinement_flags
_atom_site_disorder_assembly
_atom_site_disorder_group
Pt1 Pt 0.931111(10) 0.238438(12) 0.058935(4) 0.01967(6) Uani 1 1 d . A .
B1 B 0.8812(3) 0.1509(4) 0.09384(14) 0.0235(10) Uani 1 1 d . . .
Br1 Br 1.00758(3) 0.31023(5) 0.006894(15) 0.04545(16) Uani 1 1 d . . .
N1 N 0.8935(2) 0.0550(3) 0.09483(11) 0.0265(8) Uani 1 1 d . . .
C2 C 0.9362(3) 0.0076(4) 0.06618(15) 0.0332(11) Uani 1 1 d . . .
H2A H 0.9964 -0.0062 0.0739 0.040 Uiso 1 1 calc R . .
H2B H 0.9372 0.0493 0.0456 0.040 Uiso 1 1 calc R . .
C3 C 0.8910(4) -0.0817(4) 0.05532(17) 0.0407(13) Uani 1 1 d . . .
H3A H 0.8339 -0.0669 0.0442 0.049 Uiso 1 1 calc R . .
H3B H 0.9247 -0.1134 0.0376 0.049 Uiso 1 1 calc R . .
C4 C 0.8796(4) -0.1465(4) 0.08592(18) 0.0457(15) Uani 1 1 d . . .
H4A H 0.9363 -0.1697 0.0949 0.055 Uiso 1 1 calc R . .
H4B H 0.8442 -0.2002 0.0781 0.055 Uiso 1 1 calc R . .
C5 C 0.8358(4) -0.0956(4) 0.11513(16) 0.0393(13) Uani 1 1 d . . .
H5A H 0.7762 -0.0795 0.1072 0.047 Uiso 1 1 calc R . .
H5B H 0.8334 -0.1360 0.1360 0.047 Uiso 1 1 calc R . .
C6 C 0.8852(3) -0.0086(4) 0.12478(14) 0.0325(11) Uani 1 1 d . . .
H6A H 0.8558 0.0240 0.1436 0.039 Uiso 1 1 calc R . .
H6B H 0.9433 -0.0258 0.1342 0.039 Uiso 1 1 calc R . .
N2 N 0.8192(2) 0.1857(3) 0.12262(10) 0.0226(8) Uani 1 1 d . . .
C11 C 0.7472(3) 0.1375(3) 0.12967(12) 0.0244(9) Uani 1 1 d . . .
H11 H 0.7368 0.0801 0.1182 0.029 Uiso 1 1 calc R . .
C12 C 0.6891(3) 0.1688(3) 0.15280(12) 0.0273(10) Uani 1 1 d . . .
H12 H 0.6393 0.1334 0.1568 0.033 Uiso 1 1 calc R . .
C13 C 0.7028(3) 0.2523(3) 0.17055(13) 0.0296(11) Uani 1 1 d . . .
C14 C 0.7763(3) 0.3017(3) 0.16237(13) 0.0296(10) Uani 1 1 d . . .
H14 H 0.7883 0.3592 0.1735 0.035 Uiso 1 1 calc R . .
C15 C 0.8316(3) 0.2678(3) 0.13825(13) 0.0254(10) Uani 1 1 d . . .
H15 H 0.8800 0.3038 0.1326 0.030 Uiso 1 1 calc R . .
C16 C 0.6421(4) 0.2898(4) 0.19711(16) 0.0399(13) Uani 1 1 d . . .
C17 C 0.6940(5) 0.3130(4) 0.23150(16) 0.0490(15) Uani 1 1 d . . .
H17A H 0.7244 0.2577 0.2402 0.074 Uiso 1 1 calc R . .
H17B H 0.6549 0.3344 0.2491 0.074 Uiso 1 1 calc R . .
H17C H 0.7357 0.3617 0.2271 0.074 Uiso 1 1 calc R . .
C18 C 0.5730(5) 0.2193(5) 0.2055(2) 0.059(2) Uani 1 1 d . . .
H18A H 0.5366 0.2069 0.1843 0.089 Uiso 1 1 calc R . .
H18B H 0.5377 0.2440 0.2239 0.089 Uiso 1 1 calc R . .
H18C H 0.6004 0.1618 0.2137 0.089 Uiso 1 1 calc R . .
C19 C 0.6001(4) 0.3774(4) 0.18219(19) 0.0489(15) Uani 1 1 d . . .
H19A H 0.6447 0.4213 0.1759 0.073 Uiso 1 1 calc R . .
H19B H 0.5645 0.4053 0.1998 0.073 Uiso 1 1 calc R . .
H19C H 0.5640 0.3621 0.1612 0.073 Uiso 1 1 calc R . .
P1 P 0.80089(7) 0.26228(8) 0.02717(3) 0.0203(2) Uani 1 1 d . . .
C20 C 0.8068(3) 0.2473(3) -0.02104(12) 0.0231(9) Uani 1 1 d . . .
H20 H 0.8450 0.2983 -0.0287 0.028 Uiso 1 1 calc R . .
C21 C 0.8515(3) 0.1573(3) -0.03174(13) 0.0301(10) Uani 1 1 d . . .
H21A H 0.9073 0.1510 -0.0184 0.036 Uiso 1 1 calc R . .
H21B H 0.8153 0.1036 -0.0262 0.036 Uiso 1 1 calc R . .
C22 C 0.8659(4) 0.1590(4) -0.07089(14) 0.0377(12) Uani 1 1 d . . .
H22A H 0.8940 0.1008 -0.0776 0.045 Uiso 1 1 calc R . .
H22B H 0.9048 0.2107 -0.0761 0.045 Uiso 1 1 calc R . .
C23 C 0.7817(4) 0.1702(4) -0.09251(14) 0.0401(13) Uani 1 1 d . . .
H23A H 0.7443 0.1163 -0.0887 0.048 Uiso 1 1 calc R . .
H23B H 0.7934 0.1728 -0.1177 0.048 Uiso 1 1 calc R . .
C24 C 0.7360(4) 0.2584(4) -0.08204(13) 0.0324(11) Uani 1 1 d . . .
H24A H 0.6798 0.2626 -0.0953 0.039 Uiso 1 1 calc R . .
H24B H 0.7707 0.3126 -0.0883 0.039 Uiso 1 1 calc R . .
C25 C 0.7217(3) 0.2604(3) -0.04266(13) 0.0255(10) Uani 1 1 d . . .
H25A H 0.6813 0.2106 -0.0368 0.031 Uiso 1 1 calc R . .
H25B H 0.6957 0.3202 -0.0365 0.031 Uiso 1 1 calc R . .
C30 C 0.7657(3) 0.3838(3) 0.03262(12) 0.0231(9) Uani 1 1 d . . .
H30 H 0.7089 0.3903 0.0194 0.028 Uiso 1 1 calc R . .
C31 C 0.8252(3) 0.4573(3) 0.01823(14) 0.0314(11) Uani 1 1 d . . .
H31A H 0.8333 0.4452 -0.0069 0.038 Uiso 1 1 calc R . .
H31B H 0.8821 0.4540 0.0309 0.038 Uiso 1 1 calc R . .
C32 C 0.7869(4) 0.5539(4) 0.02256(15) 0.0392(13) Uani 1 1 d . . .
H32A H 0.8271 0.6007 0.0140 0.047 Uiso 1 1 calc R . .
H32B H 0.7324 0.5587 0.0082 0.047 Uiso 1 1 calc R . .
C33 C 0.7700(4) 0.5739(4) 0.06070(15) 0.0407(13) Uani 1 1 d . . .
H33A H 0.8252 0.5759 0.0747 0.049 Uiso 1 1 calc R . .
H33B H 0.7422 0.6351 0.0625 0.049 Uiso 1 1 calc R . .
C34 C 0.7124(4) 0.5004(4) 0.07555(15) 0.0354(12) Uani 1 1 d . . .
H34A H 0.6551 0.5030 0.0632 0.043 Uiso 1 1 calc R . .
H34B H 0.7052 0.5129 0.1007 0.043 Uiso 1 1 calc R . .
C35 C 0.7506(3) 0.4043(3) 0.07139(13) 0.0280(10) Uani 1 1 d . . .
H35A H 0.7111 0.3576 0.0805 0.034 Uiso 1 1 calc R . .
H35B H 0.8058 0.4001 0.0853 0.034 Uiso 1 1 calc R . .
C40 C 0.7063(3) 0.1969(3) 0.04145(12) 0.0221(9) Uani 1 1 d . . .
H40 H 0.7127 0.1953 0.0677 0.026 Uiso 1 1 calc R . .
C41 C 0.6162(3) 0.2366(3) 0.03291(14) 0.0263(10) Uani 1 1 d . . .
H41A H 0.6134 0.3010 0.0415 0.032 Uiso 1 1 calc R . .
H41B H 0.6043 0.2372 0.0072 0.032 Uiso 1 1 calc R . .
C42 C 0.5487(3) 0.1776(4) 0.05035(14) 0.0312(11) Uani 1 1 d . . .
H42A H 0.5583 0.1815 0.0762 0.037 Uiso 1 1 calc R . .
H42B H 0.4909 0.2027 0.0441 0.037 Uiso 1 1 calc R . .
C43 C 0.5522(3) 0.0771(4) 0.03916(15) 0.0334(11) Uani 1 1 d . . .
H43A H 0.5365 0.0723 0.0138 0.040 Uiso 1 1 calc R . .
H43B H 0.5100 0.0410 0.0520 0.040 Uiso 1 1 calc R . .
C44 C 0.6416(3) 0.0367(4) 0.04648(14) 0.0318(11) Uani 1 1 d . . .
H44A H 0.6434 -0.0268 0.0370 0.038 Uiso 1 1 calc R . .
H44B H 0.6541 0.0334 0.0721 0.038 Uiso 1 1 calc R . .
C45 C 0.7097(3) 0.0956(3) 0.02982(13) 0.0265(10) Uani 1 1 d . . .
H45A H 0.7012 0.0924 0.0040 0.032 Uiso 1 1 calc R . .
H45B H 0.7673 0.0701 0.0363 0.032 Uiso 1 1 calc R . .
P2 P 1.06123(7) 0.25484(8) 0.09266(3) 0.0189(2) Uani 1 1 d . . .
C50A C 1.0806(3) 0.3795(3) 0.10244(11) 0.0236(9) Uani 0.703(7) 1 d PD A 1
H50A H 1.1325 0.3807 0.1190 0.028 Uiso 0.703(7) 1 calc PR A 1
C51A C 1.0084(4) 0.4232(5) 0.12299(18) 0.0269(16) Uani 0.703(7) 1 d PD A 1
H51A H 0.9550 0.4264 0.1078 0.032 Uiso 0.703(7) 1 calc PR A 1
H51B H 0.9970 0.3843 0.1436 0.032 Uiso 0.703(7) 1 calc PR A 1
C52A C 1.0341(5) 0.5199(5) 0.1352(2) 0.0348(18) Uani 0.703(7) 1 d PD A 1
H52A H 0.9860 0.5484 0.1473 0.042 Uiso 0.703(7) 1 calc PR A 1
H52B H 1.0840 0.5159 0.1522 0.042 Uiso 0.703(7) 1 calc PR A 1
C53A C 1.0569(6) 0.5801(5) 0.1046(2) 0.042(2) Uani 0.703(7) 1 d PD A 1
H53A H 1.0753 0.6417 0.1134 0.050 Uiso 0.703(7) 1 calc PR A 1
H53B H 1.0056 0.5884 0.0885 0.050 Uiso 0.703(7) 1 calc PR A 1
C54A C 1.1289(5) 0.5361(5) 0.08489(19) 0.039(2) Uani 0.703(7) 1 d PD A 1
H54A H 1.1815 0.5322 0.1005 0.047 Uiso 0.703(7) 1 calc PR A 1
H54B H 1.1418 0.5751 0.0645 0.047 Uiso 0.703(7) 1 calc PR A 1
C55A C 1.1033(5) 0.4390(5) 0.07213(17) 0.0316(17) Uani 0.703(7) 1 d PD A 1
H55A H 1.0535 0.4432 0.0551 0.038 Uiso 0.703(7) 1 calc PR A 1
H55B H 1.1516 0.4107 0.0601 0.038 Uiso 0.703(7) 1 calc PR A 1
C50B C 1.0806(3) 0.3795(3) 0.10244(11) 0.0236(9) Uani 0.297(7) 1 d PD A 2
H50B H 1.1010 0.4026 0.0796 0.028 Uiso 0.297(7) 1 calc PR A 2
C51B C 1.1518(6) 0.4143(6) 0.1286(3) 0.029(4) Uani 0.297(7) 1 d PD A 2
H51C H 1.1351 0.4025 0.1529 0.035 Uiso 0.297(7) 1 calc PR A 2
H51D H 1.2057 0.3801 0.1250 0.035 Uiso 0.297(7) 1 calc PR A 2
C52B C 1.1667(7) 0.5173(7) 0.1236(4) 0.033(4) Uani 0.297(7) 1 d PD A 2
H52C H 1.2105 0.5392 0.1414 0.040 Uiso 0.297(7) 1 calc PR A 2
H52D H 1.1890 0.5281 0.1001 0.040 Uiso 0.297(7) 1 calc PR A 2
C53B C 1.0846(9) 0.5715(6) 0.1270(4) 0.041(5) Uani 0.297(7) 1 d PD A 2
H53C H 1.0956 0.6378 0.1228 0.049 Uiso 0.297(7) 1 calc PR A 2
H53D H 1.0646 0.5648 0.1511 0.049 Uiso 0.297(7) 1 calc PR A 2
C54B C 1.0153(7) 0.5368(6) 0.1006(4) 0.040(5) Uani 0.297(7) 1 d PD A 2
H54C H 1.0335 0.5480 0.0765 0.048 Uiso 0.297(7) 1 calc PR A 2
H54D H 0.9614 0.5714 0.1036 0.048 Uiso 0.297(7) 1 calc PR A 2
C55B C 0.9992(5) 0.4333(6) 0.1056(3) 0.0269(16) Uani 0.297(7) 1 d PD A 2
H55C H 0.9766 0.4227 0.1291 0.032 Uiso 0.297(7) 1 calc PR A 2
H55D H 0.9556 0.4117 0.0877 0.032 Uiso 0.297(7) 1 calc PR A 2
C60 C 1.1563(3) 0.2229(3) 0.06807(12) 0.0212(9) Uani 1 1 d . A .
H60 H 1.1580 0.2695 0.0488 0.025 Uiso 1 1 calc R . .
C61 C 1.2435(3) 0.2324(4) 0.08840(13) 0.0274(10) Uani 1 1 d . . .
H61A H 1.2483 0.2947 0.0990 0.033 Uiso 1 1 calc R A .
H61B H 1.2475 0.1863 0.1076 0.033 Uiso 1 1 calc R . .
C62 C 1.3170(3) 0.2174(4) 0.06385(14) 0.0356(12) Uani 1 1 d . A .
H62A H 1.3166 0.2677 0.0463 0.043 Uiso 1 1 calc R . .
H62B H 1.3725 0.2198 0.0776 0.043 Uiso 1 1 calc R . .
C63 C 1.3090(3) 0.1256(4) 0.04514(15) 0.0389(13) Uani 1 1 d . . .
H63A H 1.3151 0.0749 0.0625 0.047 Uiso 1 1 calc R A .
H63B H 1.3557 0.1195 0.0287 0.047 Uiso 1 1 calc R . .
C64 C 1.2225(3) 0.1176(4) 0.02499(13) 0.0318(11) Uani 1 1 d . A .
H64A H 1.2180 0.0563 0.0136 0.038 Uiso 1 1 calc R . .
H64B H 1.2185 0.1653 0.0064 0.038 Uiso 1 1 calc R . .
C65 C 1.1481(3) 0.1299(4) 0.04931(13) 0.0300(11) Uani 1 1 d . . .
H65A H 1.0928 0.1271 0.0354 0.036 Uiso 1 1 calc R A .
H65B H 1.1491 0.0794 0.0668 0.036 Uiso 1 1 calc R . .
C70A C 1.0730(4) 0.1988(4) 0.13680(13) 0.0369(12) Uani 0.704(10) 1 d PD A 1
H70A H 1.0130 0.1977 0.1450 0.044 Uiso 0.704(10) 1 calc PR A 1
C71A C 1.1223(5) 0.2440(5) 0.16563(16) 0.0271(17) Uani 0.704(10) 1 d PD A 1
H71A H 1.1027 0.3087 0.1676 0.033 Uiso 0.704(10) 1 calc PR A 1
H71B H 1.1838 0.2451 0.1602 0.033 Uiso 0.704(10) 1 calc PR A 1
C72A C 1.1130(7) 0.1947(6) 0.20107(18) 0.034(2) Uani 0.704(10) 1 d PD A 1
H72A H 1.1496 0.2259 0.2194 0.040 Uiso 0.704(10) 1 calc PR A 1
H72B H 1.0526 0.1990 0.2078 0.040 Uiso 0.704(10) 1 calc PR A 1
C73A C 1.1387(7) 0.0939(6) 0.1989(2) 0.037(2) Uani 0.704(10) 1 d PD A 1
H73A H 1.1291 0.0632 0.2216 0.044 Uiso 0.704(10) 1 calc PR A 1
H73B H 1.2006 0.0896 0.1945 0.044 Uiso 0.704(10) 1 calc PR A 1
C74A C 1.0867(5) 0.0448(5) 0.16955(17) 0.0313(19) Uani 0.704(10) 1 d PD A 1
H74A H 1.0253 0.0432 0.1751 0.038 Uiso 0.704(10) 1 calc PR A 1
H74B H 1.1070 -0.0197 0.1675 0.038 Uiso 0.704(10) 1 calc PR A 1
C75A C 1.0969(14) 0.0963(6) 0.1343(3) 0.026(5) Uani 0.704(10) 1 d PD A 1
H75A H 1.1572 0.0909 0.1275 0.031 Uiso 0.704(10) 1 calc PR A 1
H75B H 1.0597 0.0666 0.1157 0.031 Uiso 0.704(10) 1 calc PR A 1
C70B C 1.0730(4) 0.1988(4) 0.13680(13) 0.0369(12) Uani 0.296(10) 1 d PD A 2
H70B H 1.1309 0.2248 0.1436 0.044 Uiso 0.296(10) 1 calc PR A 2
C71B C 1.0303(9) 0.2333(10) 0.1660(3) 0.024(4) Uani 0.296(10) 1 d PD A 2
H71C H 0.9696 0.2133 0.1638 0.029 Uiso 0.296(10) 1 calc PR A 2
H71D H 1.0310 0.3016 0.1650 0.029 Uiso 0.296(10) 1 calc PR A 2
C72B C 1.0679(14) 0.2032(12) 0.2023(4) 0.028(4) Uani 0.296(10) 1 d PD A 2
H72C H 1.1214 0.2382 0.2080 0.034 Uiso 0.296(10) 1 calc PR A 2
H72D H 1.0265 0.2177 0.2203 0.034 Uiso 0.296(10) 1 calc PR A 2
C73B C 1.0874(14) 0.1008(12) 0.2030(4) 0.035(5) Uani 0.296(10) 1 d PD A 2
H73C H 1.0329 0.0657 0.2003 0.042 Uiso 0.296(10) 1 calc PR A 2
H73D H 1.1155 0.0843 0.2260 0.042 Uiso 0.296(10) 1 calc PR A 2
C74B C 1.1459(10) 0.0735(13) 0.1737(5) 0.035(5) Uani 0.296(10) 1 d PD A 2
H74C H 1.1585 0.0065 0.1750 0.042 Uiso 0.296(10) 1 calc PR A 2
H74D H 1.2009 0.1076 0.1764 0.042 Uiso 0.296(10) 1 calc PR A 2
C75B C 1.099(4) 0.0974(18) 0.1380(6) 0.041(17) Uani 0.296(10) 1 d PD A 2
H75C H 1.1380 0.0845 0.1187 0.049 Uiso 0.296(10) 1 calc PR A 2
H75D H 1.0477 0.0580 0.1344 0.049 Uiso 0.296(10) 1 calc PR A 2
B2 B 0.4793(4) 0.6861(4) 0.17027(15) 0.0318(12) Uani 1 1 d D . .
C80 C 0.4815(3) 0.6669(3) 0.12782(13) 0.0290(10) Uani 1 1 d . B .
C81 C 0.4468(3) 0.5862(3) 0.11230(13) 0.0289(10) Uani 1 1 d . . .
H81 H 0.4154 0.5453 0.1263 0.035 Uiso 1 1 calc R B .
C82 C 0.4564(3) 0.5635(3) 0.07713(13) 0.0294(10) Uani 1 1 d D B .
C83 C 0.5003(3) 0.6220(3) 0.05562(13) 0.0300(10) Uani 1 1 d . . .
H83 H 0.5066 0.6072 0.0316 0.036 Uiso 1 1 calc R B .
C84 C 0.5350(3) 0.7027(3) 0.06992(12) 0.0300(11) Uani 1 1 d D B .
C85 C 0.5255(3) 0.7242(3) 0.10518(14) 0.0318(11) Uani 1 1 d . . .
H85 H 0.5499 0.7800 0.1142 0.038 Uiso 1 1 calc R B .
C86 C 0.42127(19) 0.4749(2) 0.06355(8) 0.0382(12) Uani 1 1 d D . .
F80 F 0.33680(19) 0.4668(3) 0.06702(12) 0.0822(15) Uani 1 1 d DU B .
F81 F 0.4329(3) 0.4617(3) 0.02947(9) 0.0983(19) Uani 1 1 d DU B .
F82 F 0.4573(3) 0.4021(3) 0.07997(13) 0.114(2) Uani 1 1 d DU B .
C87 C 0.58057(18) 0.76882(19) 0.04768(7) 0.0430(14) Uani 1 1 d D . .
F83 F 0.5321(2) 0.8424(2) 0.03921(10) 0.0584(10) Uani 1 1 d DU B .
F84 F 0.6030(3) 0.7318(2) 0.01741(8) 0.0703(13) Uani 1 1 d DU B .
F85 F 0.65268(18) 0.8014(2) 0.06359(8) 0.0468(8) Uani 1 1 d DU B .
C90A C 0.3927(4) 0.6428(5) 0.1854(2) 0.0338(13) Uani 0.648(7) 1 d PDU B 1
C91A C 0.3869(4) 0.5484(5) 0.19294(18) 0.0342(15) Uani 0.648(7) 1 d PDU B 1
H91A H 0.4363 0.5109 0.1906 0.041 Uiso 0.648(7) 1 calc PR B 1
C92A C 0.3120(4) 0.5069(3) 0.20377(11) 0.0362(18) Uani 0.648(7) 1 d PDU B 1
C93A C 0.2391(4) 0.5624(4) 0.20737(13) 0.041(2) Uani 0.648(7) 1 d PDU B 1
H93A H 0.1875 0.5355 0.2148 0.050 Uiso 0.648(7) 1 calc PR B 1
C94A C 0.2419(3) 0.6573(5) 0.20005(13) 0.0394(19) Uani 0.648(7) 1 d PDU B 1
C95A C 0.3183(4) 0.6954(5) 0.18925(18) 0.0392(18) Uani 0.648(7) 1 d PDU B 1
H95A H 0.3200 0.7596 0.1843 0.047 Uiso 0.648(7) 1 calc PR B 1
C96A C 0.3155(3) 0.4071(3) 0.21060(13) 0.051(2) Uani 0.648(7) 1 d PDU B 1
C97A C 0.1654(3) 0.7138(3) 0.20383(13) 0.049(2) Uani 0.648(7) 1 d PDU B 1
C90B C 0.3970(7) 0.6300(8) 0.1862(4) 0.0338(13) Uani 0.352(7) 1 d PDU B 2
C91B C 0.3974(6) 0.5333(8) 0.1885(4) 0.0342(15) Uani 0.352(7) 1 d PDU B 2
H91B H 0.4467 0.5010 0.1814 0.041 Uiso 0.352(7) 1 calc PR B 2
C92B C 0.3291(7) 0.4822(5) 0.2005(2) 0.0362(18) Uani 0.352(7) 1 d PDU B 2
C93B C 0.2560(6) 0.5294(7) 0.2110(2) 0.041(2) Uani 0.352(7) 1 d PDU B 2
H93B H 0.2089 0.4957 0.2194 0.050 Uiso 0.352(7) 1 calc PR B 2
C94B C 0.2522(5) 0.6262(8) 0.2092(2) 0.0394(19) Uani 0.352(7) 1 d PDU B 2
C95B C 0.3224(8) 0.6738(6) 0.1970(3) 0.0392(18) Uani 0.352(7) 1 d PDU B 2
H95B H 0.3197 0.7392 0.1958 0.047 Uiso 0.352(7) 1 calc PR B 2
C96B C 0.3302(6) 0.3799(5) 0.2028(2) 0.051(2) Uani 0.352(7) 1 d PDU B 2
C97B C 0.1754(7) 0.6773(9) 0.2202(3) 0.049(2) Uani 0.352(7) 1 d PDU B 2
F90A F 0.332(3) 0.3578(9) 0.1822(4) 0.076(2) Uani 0.24(5) 1 d PDU B 1
F91A F 0.2417(10) 0.3742(11) 0.2219(11) 0.071(3) Uani 0.24(5) 1 d PDU B 1
F92A F 0.3763(19) 0.3852(10) 0.2351(9) 0.063(2) Uani 0.24(5) 1 d PDU B 1
F90C F 0.3089(19) 0.3576(7) 0.18104(18) 0.076(2) Uani 0.41(5) 1 d PDU B 2
F91C F 0.2510(10) 0.3798(8) 0.2299(6) 0.071(3) Uani 0.41(5) 1 d PDU B 2
F92C F 0.3879(8) 0.3796(8) 0.2277(7) 0.063(2) Uani 0.41(5) 1 d PDU B 2
F90B F 0.3363(9) 0.3414(9) 0.1712(3) 0.076(2) Uani 0.35 1 d PDU B 2
F91B F 0.3973(7) 0.3488(8) 0.2225(3) 0.071(3) Uani 0.35 1 d PDU B 2
F92B F 0.2603(6) 0.3437(8) 0.2163(3) 0.063(2) Uani 0.35 1 d PDU B 2
F93A F 0.1217(9) 0.7203(12) 0.1729(2) 0.073(3) Uani 0.280(11) 1 d PDU B 1
F94A F 0.1846(7) 0.8004(5) 0.2134(4) 0.051(2) Uani 0.280(11) 1 d PDU B 1
F95A F 0.1100(8) 0.6826(9) 0.2266(4) 0.077(3) Uani 0.280(11) 1 d PDU B 1
F93C F 0.0996(5) 0.6891(8) 0.1821(3) 0.073(3) Uani 0.368(11) 1 d PDU B 2
F94C F 0.1763(7) 0.8045(4) 0.1996(3) 0.051(2) Uani 0.368(11) 1 d PDU B 2
F95C F 0.1383(8) 0.7026(9) 0.2362(2) 0.077(3) Uani 0.368(11) 1 d PDU B 2
F93B F 0.1016(8) 0.645(3) 0.2056(11) 0.073(3) Uani 0.134(19) 1 d PDU B 1
F94B F 0.179(2) 0.7667(11) 0.2116(10) 0.051(2) Uani 0.134(19) 1 d PDU B 1
F95B F 0.168(2) 0.674(3) 0.2549(4) 0.077(3) Uani 0.134(19) 1 d PDU B 1
F93D F 0.0972(13) 0.620(2) 0.2195(10) 0.073(3) Uani 0.217(19) 1 d PU B 2
F94D F 0.1559(19) 0.7542(16) 0.2053(6) 0.051(2) Uani 0.217(19) 1 d PU B 2
F95D F 0.1759(16) 0.692(2) 0.2579(7) 0.077(3) Uani 0.217(19) 1 d PU B 2
C100 C 0.5690(3) 0.6438(3) 0.18858(13) 0.0280(10) Uani 1 1 d . B .
C101 C 0.6465(3) 0.6465(3) 0.17165(12) 0.0274(10) Uani 1 1 d . . .
H101 H 0.6458 0.6680 0.1481 0.033 Uiso 1 1 calc R B .
C102 C 0.7242(3) 0.6190(3) 0.18761(12) 0.0279(10) Uani 1 1 d D B .
C103 C 0.7274(3) 0.5860(3) 0.22208(13) 0.0297(11) Uani 1 1 d . . .
H103 H 0.7803 0.5671 0.2333 0.036 Uiso 1 1 calc R B .
C104 C 0.6520(3) 0.5815(3) 0.23959(11) 0.0287(10) Uani 1 1 d D B .
C105 C 0.5743(3) 0.6101(3) 0.22297(13) 0.0282(10) Uani 1 1 d . . .
H105 H 0.5233 0.6065 0.2355 0.034 Uiso 1 1 calc R B .
C106 C 0.80499(17) 0.62162(17) 0.16856(7) 0.0347(11) Uani 1 1 d D . .
F100 F 0.7979(2) 0.6702(2) 0.13880(7) 0.0445(8) Uani 1 1 d DU B .
F101 F 0.8307(2) 0.53712(16) 0.15970(9) 0.0499(9) Uani 1 1 d DU B .
F102 F 0.87022(19) 0.6588(2) 0.18775(8) 0.0559(10) Uani 1 1 d DU B .
C107 C 0.65192(16) 0.55039(17) 0.27682(7) 0.0362(12) Uani 1 1 d D . .
F103 F 0.72835(16) 0.5189(2) 0.28894(8) 0.0495(9) Uani 1 1 d DU B .
F104 F 0.6307(2) 0.61861(17) 0.29831(7) 0.0427(8) Uani 1 1 d DU B .
F105 F 0.59565(18) 0.48242(18) 0.28143(8) 0.0435(8) Uani 1 1 d DU B .
C110 C 0.4766(3) 0.7973(4) 0.18008(14) 0.0351(12) Uani 1 1 d . B .
C111 C 0.5041(3) 0.8264(4) 0.21382(13) 0.0327(11) Uani 1 1 d . . .
H111 H 0.5297 0.7823 0.2295 0.039 Uiso 1 1 calc R B .
C112 C 0.4955(3) 0.9172(4) 0.22548(11) 0.0334(11) Uani 1 1 d D B .
C113 C 0.4600(3) 0.9842(4) 0.20273(14) 0.0368(12) Uani 1 1 d . . .
H113 H 0.4543 1.0462 0.2104 0.044 Uiso 1 1 calc R B .
C114 C 0.4334(3) 0.9596(3) 0.16907(13) 0.0407(13) Uani 1 1 d D B .
C115 C 0.4410(4) 0.8665(4) 0.15811(15) 0.0412(13) Uani 1 1 d . . .
H115 H 0.4212 0.8504 0.1350 0.049 Uiso 1 1 calc R B .
C116 C 0.5237(2) 0.9427(2) 0.26173(8) 0.0388(12) Uani 1 1 d D . .
F110 F 0.5883(4) 0.8905(4) 0.27498(14) 0.078(3) Uani 0.730(11) 1 d PDU B 1
F111 F 0.5512(4) 1.0299(3) 0.26469(12) 0.060(2) Uani 0.730(11) 1 d PDU B 1
F112 F 0.4603(3) 0.9337(4) 0.28374(11) 0.0589(19) Uani 0.730(11) 1 d PDU B 1
F10B F 0.4915(9) 1.0238(6) 0.2713(3) 0.057(5) Uani 0.270(11) 1 d PDU B 2
F11B F 0.5005(10) 0.8813(7) 0.2856(2) 0.074(6) Uani 0.270(11) 1 d PDU B 2
F12B F 0.6090(2) 0.9504(11) 0.2657(3) 0.054(5) Uani 0.270(11) 1 d PDU B 2
C117 C 0.3971(2) 1.0299(2) 0.14457(9) 0.0569(18) Uani 1 1 d D . .
F113 F 0.3823(4) 1.1111(3) 0.15983(12) 0.0634(15) Uani 0.785(6) 1 d PDU B 1
F114 F 0.3213(3) 1.0051(3) 0.12955(16) 0.0824(19) Uani 0.785(6) 1 d PDU B 1
F115 F 0.4491(4) 1.0478(5) 0.11867(15) 0.113(3) Uani 0.785(6) 1 d PDU B 1
F13B F 0.3971(13) 0.9976(9) 0.11176(14) 0.0634(15) Uani 0.215(6) 1 d PDU B 2
F14B F 0.4419(9) 1.1085(7) 0.1447(4) 0.0824(19) Uani 0.215(6) 1 d PDU B 2
F15B F 0.3159(5) 1.0531(12) 0.1500(4) 0.113(3) Uani 0.215(6) 1 d PDU B 2

loop_
_atom_site_aniso_label
_atom_site_aniso_U_11
_atom_site_aniso_U_22
_atom_site_aniso_U_33
_atom_site_aniso_U_23
_atom_site_aniso_U_13
_atom_site_aniso_U_12
Pt1 0.01281(9) 0.02279(10) 0.02333(10) 0.00485(6) 0.00012(6) -0.00003(6)
B1 0.014(2) 0.026(3) 0.030(3) 0.003(2) 0.0005(19) -0.0028(19)
Br1 0.0199(2) 0.0747(4) 0.0412(3) 0.0339(3) -0.0043(2) -0.0099(2)
N1 0.0203(19) 0.026(2) 0.034(2) 0.0071(17) 0.0005(16) -0.0009(16)
C2 0.029(3) 0.026(3) 0.045(3) 0.006(2) 0.008(2) 0.008(2)
C3 0.034(3) 0.029(3) 0.060(4) -0.003(3) 0.006(3) 0.008(2)
C4 0.033(3) 0.024(3) 0.080(5) 0.009(3) 0.002(3) 0.001(2)
C5 0.032(3) 0.029(3) 0.057(4) 0.010(2) 0.000(2) -0.003(2)
C6 0.029(3) 0.031(3) 0.037(3) 0.016(2) -0.002(2) -0.002(2)
N2 0.0197(18) 0.0243(19) 0.0237(19) 0.0041(15) -0.0008(15) -0.0043(15)
C11 0.021(2) 0.028(2) 0.023(2) 0.0013(18) 0.0001(17) -0.0077(18)
C12 0.025(2) 0.029(2) 0.028(2) 0.0011(19) 0.0035(19) -0.0088(19)
C13 0.032(3) 0.028(2) 0.029(3) 0.000(2) 0.006(2) -0.006(2)
C14 0.037(3) 0.026(2) 0.026(2) -0.0034(19) 0.001(2) -0.009(2)
C15 0.022(2) 0.026(2) 0.028(2) 0.0052(19) -0.0016(18) -0.0083(18)
C16 0.042(3) 0.032(3) 0.047(3) -0.006(2) 0.020(3) -0.008(2)
C17 0.071(4) 0.040(3) 0.038(3) -0.005(3) 0.017(3) 0.001(3)
C18 0.060(4) 0.046(4) 0.075(5) -0.019(3) 0.045(4) -0.018(3)
C19 0.038(3) 0.042(3) 0.067(4) -0.008(3) 0.007(3) 0.002(3)
P1 0.0141(5) 0.0215(5) 0.0251(6) 0.0038(4) -0.0002(4) 0.0010(4)
C20 0.019(2) 0.024(2) 0.026(2) 0.0033(18) 0.0008(18) 0.0045(17)
C21 0.028(2) 0.028(2) 0.035(3) 0.003(2) 0.004(2) 0.011(2)
C22 0.039(3) 0.035(3) 0.040(3) -0.001(2) 0.010(2) 0.016(2)
C23 0.050(3) 0.040(3) 0.030(3) -0.009(2) 0.002(2) 0.009(3)
C24 0.032(3) 0.038(3) 0.028(3) -0.001(2) -0.005(2) 0.008(2)
C25 0.021(2) 0.025(2) 0.030(2) -0.0015(19) -0.0016(19) 0.0046(18)
C30 0.021(2) 0.021(2) 0.027(2) 0.0012(18) -0.0038(17) 0.0016(17)
C31 0.038(3) 0.025(2) 0.031(3) 0.000(2) 0.003(2) -0.006(2)
C32 0.052(3) 0.023(3) 0.043(3) 0.000(2) 0.004(3) -0.006(2)
C33 0.050(3) 0.027(3) 0.045(3) -0.007(2) 0.002(3) -0.004(2)
C34 0.039(3) 0.029(3) 0.039(3) -0.006(2) 0.005(2) 0.001(2)
C35 0.027(2) 0.029(2) 0.028(2) 0.0005(19) 0.0012(19) -0.0001(19)
C40 0.014(2) 0.024(2) 0.027(2) 0.0003(18) 0.0001(17) 0.0002(17)
C41 0.017(2) 0.027(2) 0.035(3) -0.0002(19) 0.0006(19) 0.0014(18)
C42 0.017(2) 0.040(3) 0.036(3) -0.001(2) 0.0031(19) -0.003(2)
C43 0.023(2) 0.037(3) 0.040(3) 0.003(2) -0.001(2) -0.010(2)
C44 0.028(3) 0.027(2) 0.040(3) 0.004(2) -0.001(2) -0.007(2)
C45 0.020(2) 0.021(2) 0.038(3) 0.0022(19) -0.0006(19) 0.0004(18)
P2 0.0148(5) 0.0241(6) 0.0180(5) 0.0004(4) 0.0023(4) -0.0001(4)
C50A 0.019(2) 0.028(2) 0.024(2) -0.0064(18) 0.0023(17) -0.0039(18)
C51A 0.025(3) 0.032(3) 0.024(4) -0.010(3) 0.004(3) -0.006(2)
C52A 0.034(4) 0.028(4) 0.044(4) -0.013(3) 0.012(3) -0.008(3)
C53A 0.060(6) 0.023(4) 0.043(5) 0.004(4) 0.003(4) 0.003(4)
C54A 0.060(5) 0.031(4) 0.028(4) -0.003(3) 0.012(3) -0.019(4)
C55A 0.051(4) 0.026(4) 0.019(3) -0.005(3) 0.005(3) -0.016(3)
C50B 0.019(2) 0.028(2) 0.024(2) -0.0064(18) 0.0023(17) -0.0039(18)
C51B 0.030(8) 0.026(8) 0.030(9) 0.000(7) 0.001(7) -0.006(7)
C52B 0.029(9) 0.030(9) 0.041(10) -0.009(7) -0.003(7) -0.012(7)
C53B 0.041(11) 0.024(9) 0.059(14) 0.006(9) 0.025(10) -0.005(8)
C54B 0.030(10) 0.030(10) 0.059(13) 0.002(9) 0.007(9) -0.008(8)
C55B 0.025(3) 0.032(3) 0.024(4) -0.010(3) 0.004(3) -0.006(2)
C60 0.016(2) 0.024(2) 0.023(2) -0.0031(18) 0.0025(17) -0.0017(17)
C61 0.017(2) 0.040(3) 0.026(2) -0.001(2) 0.0003(18) -0.0021(19)
C62 0.019(2) 0.055(3) 0.034(3) 0.003(2) 0.005(2) 0.000(2)
C63 0.030(3) 0.046(3) 0.042(3) 0.006(3) 0.017(2) 0.013(2)
C64 0.038(3) 0.026(2) 0.032(3) -0.005(2) 0.014(2) 0.000(2)
C65 0.029(2) 0.032(3) 0.030(3) -0.009(2) 0.009(2) -0.008(2)
C70A 0.054(3) 0.041(3) 0.016(2) 0.000(2) 0.001(2) 0.013(3)
C71A 0.029(4) 0.036(4) 0.016(3) -0.001(3) -0.002(3) -0.005(3)
C72A 0.036(5) 0.047(5) 0.017(4) -0.001(3) -0.003(4) -0.006(4)
C73A 0.039(5) 0.050(5) 0.022(4) 0.009(3) -0.004(4) -0.006(4)
C74A 0.036(5) 0.034(4) 0.024(4) 0.006(3) 0.001(3) -0.005(3)
C75A 0.033(9) 0.025(8) 0.019(6) 0.008(5) 0.003(5) -0.001(6)
C70B 0.054(3) 0.041(3) 0.016(2) 0.000(2) 0.001(2) 0.013(3)
C71B 0.021(8) 0.032(9) 0.019(8) -0.005(6) 0.004(6) -0.004(6)
C72B 0.024(10) 0.050(11) 0.011(8) 0.005(7) 0.002(7) -0.005(9)
C73B 0.030(11) 0.057(13) 0.017(8) 0.011(8) 0.004(8) 0.002(9)
C74B 0.021(10) 0.045(11) 0.039(12) 0.011(9) -0.001(8) 0.001(8)
C75B 0.04(3) 0.06(3) 0.022(19) -0.003(16) 0.011(16) 0.03(2)
B2 0.032(3) 0.037(3) 0.025(3) -0.007(2) -0.011(2) 0.005(2)
C80 0.028(2) 0.030(3) 0.027(2) -0.003(2) -0.0122(19) 0.008(2)
C81 0.027(2) 0.030(3) 0.029(2) -0.001(2) -0.0071(19) 0.007(2)
C82 0.027(2) 0.027(2) 0.033(3) -0.005(2) -0.008(2) 0.0054(19)
C83 0.034(3) 0.028(2) 0.026(2) -0.003(2) -0.009(2) 0.005(2)
C84 0.036(3) 0.025(2) 0.027(2) 0.0025(19) -0.011(2) 0.002(2)
C85 0.037(3) 0.025(2) 0.032(3) -0.004(2) -0.014(2) 0.002(2)
C86 0.041(3) 0.033(3) 0.040(3) -0.011(2) -0.001(2) -0.002(2)
F80 0.055(2) 0.077(3) 0.118(4) -0.056(3) 0.029(2) -0.030(2)
F81 0.123(4) 0.097(4) 0.079(3) -0.060(3) 0.047(3) -0.066(3)
F82 0.145(5) 0.033(2) 0.157(5) -0.014(3) -0.067(4) -0.002(3)
C87 0.057(4) 0.032(3) 0.039(3) 0.004(2) -0.010(3) -0.006(3)
F83 0.063(2) 0.0378(19) 0.071(2) 0.0228(18) -0.0258(19) -0.0077(17)
F84 0.116(4) 0.056(2) 0.041(2) -0.0002(18) 0.019(2) -0.027(2)
F85 0.0426(18) 0.0429(19) 0.054(2) 0.0066(16) -0.0057(15) -0.0065(15)
C90A 0.031(2) 0.040(3) 0.029(2) -0.010(2) -0.0073(19) 0.002(2)
C91A 0.027(2) 0.047(3) 0.029(3) -0.004(2) -0.001(2) 0.002(2)
C92A 0.028(3) 0.044(3) 0.037(3) -0.007(3) 0.000(2) 0.004(3)
C93A 0.033(3) 0.046(4) 0.044(3) -0.004(3) -0.002(2) 0.002(3)
C94A 0.034(3) 0.041(3) 0.042(3) -0.009(3) -0.008(2) 0.003(3)
C95A 0.035(3) 0.042(3) 0.039(3) -0.010(3) -0.009(2) 0.003(2)
C96A 0.044(3) 0.058(4) 0.052(3) 0.002(3) 0.003(3) -0.007(3)
C97A 0.044(3) 0.048(4) 0.056(4) -0.014(3) -0.001(3) -0.001(3)
C90B 0.031(2) 0.040(3) 0.029(2) -0.010(2) -0.0073(19) 0.002(2)
C91B 0.027(2) 0.047(3) 0.029(3) -0.004(2) -0.001(2) 0.002(2)
C92B 0.028(3) 0.044(3) 0.037(3) -0.007(3) 0.000(2) 0.004(3)
C93B 0.033(3) 0.046(4) 0.044(3) -0.004(3) -0.002(2) 0.002(3)
C94B 0.034(3) 0.041(3) 0.042(3) -0.009(3) -0.008(2) 0.003(3)
C95B 0.035(3) 0.042(3) 0.039(3) -0.010(3) -0.009(2) 0.003(2)
C96B 0.044(3) 0.058(4) 0.052(3) 0.002(3) 0.003(3) -0.007(3)
C97B 0.044(3) 0.048(4) 0.056(4) -0.014(3) -0.001(3) -0.001(3)
F90A 0.089(5) 0.056(3) 0.084(4) -0.005(3) -0.002(4) -0.024(3)
F91A 0.045(3) 0.082(4) 0.087(5) 0.016(4) 0.005(3) -0.017(3)
F92A 0.045(3) 0.069(4) 0.074(4) 0.021(3) 0.002(3) -0.012(3)
F90C 0.089(5) 0.056(3) 0.084(4) -0.005(3) -0.002(4) -0.024(3)
F91C 0.045(3) 0.082(4) 0.087(5) 0.016(4) 0.005(3) -0.017(3)
F92C 0.045(3) 0.069(4) 0.074(4) 0.021(3) 0.002(3) -0.012(3)
F90B 0.089(5) 0.056(3) 0.084(4) -0.005(3) -0.002(4) -0.024(3)
F91B 0.045(3) 0.082(4) 0.087(5) 0.016(4) 0.005(3) -0.017(3)
F92B 0.045(3) 0.069(4) 0.074(4) 0.021(3) 0.002(3) -0.012(3)
F93A 0.046(3) 0.078(5) 0.094(5) -0.030(4) -0.005(4) -0.004(3)
F94A 0.047(3) 0.053(4) 0.052(4) -0.008(4) 0.004(3) 0.010(3)
F95A 0.066(5) 0.076(4) 0.091(5) -0.011(4) 0.029(4) -0.009(4)
F93C 0.046(3) 0.078(5) 0.094(5) -0.030(4) -0.005(4) -0.004(3)
F94C 0.047(3) 0.053(4) 0.052(4) -0.008(4) 0.004(3) 0.010(3)
F95C 0.066(5) 0.076(4) 0.091(5) -0.011(4) 0.029(4) -0.009(4)
F93B 0.046(3) 0.078(5) 0.094(5) -0.030(4) -0.005(4) -0.004(3)
F94B 0.047(3) 0.053(4) 0.052(4) -0.008(4) 0.004(3) 0.010(3)
F95B 0.066(5) 0.076(4) 0.091(5) -0.011(4) 0.029(4) -0.009(4)
F93D 0.046(3) 0.078(5) 0.094(5) -0.030(4) -0.005(4) -0.004(3)
F94D 0.047(3) 0.053(4) 0.052(4) -0.008(4) 0.004(3) 0.010(3)
F95D 0.066(5) 0.076(4) 0.091(5) -0.011(4) 0.029(4) -0.009(4)
C100 0.032(3) 0.025(2) 0.026(2) -0.0057(19) -0.0094(19) 0.0009(19)
C101 0.033(3) 0.025(2) 0.023(2) -0.0005(18) -0.0070(19) 0.0013(19)
C102 0.029(2) 0.024(2) 0.029(2) -0.0029(19) -0.0048(19) 0.0000(19)
C103 0.032(3) 0.026(2) 0.029(2) -0.0046(19) -0.013(2) 0.005(2)
C104 0.037(3) 0.025(2) 0.023(2) -0.0026(19) -0.007(2) 0.004(2)
C105 0.029(2) 0.030(2) 0.025(2) -0.0034(19) -0.0052(19) 0.003(2)
C106 0.033(3) 0.034(3) 0.037(3) -0.003(2) -0.002(2) 0.001(2)
F100 0.0445(18) 0.0475(19) 0.0418(18) 0.0114(15) 0.0067(14) 0.0028(15)
F101 0.0456(19) 0.0394(18) 0.066(2) 0.0010(16) 0.0175(17) 0.0093(15)
F102 0.0349(18) 0.079(3) 0.053(2) -0.0062(19) -0.0048(15) -0.0105(18)
C107 0.047(3) 0.038(3) 0.022(2) -0.003(2) -0.006(2) 0.013(2)
F103 0.056(2) 0.062(2) 0.0292(16) 0.0040(15) -0.0107(14) 0.0254(18)
F104 0.060(2) 0.0411(18) 0.0259(15) -0.0088(13) -0.0097(14) 0.0139(15)
F105 0.066(2) 0.0382(17) 0.0259(15) 0.0007(13) 0.0044(14) 0.0038(16)
C110 0.032(3) 0.040(3) 0.032(3) -0.006(2) -0.010(2) 0.010(2)
C111 0.036(3) 0.032(3) 0.029(3) -0.004(2) -0.008(2) 0.005(2)
C112 0.033(3) 0.038(3) 0.028(3) -0.006(2) -0.005(2) 0.004(2)
C113 0.036(3) 0.035(3) 0.038(3) -0.004(2) -0.009(2) 0.006(2)
C114 0.040(3) 0.040(3) 0.040(3) -0.004(2) -0.013(2) 0.012(2)
C115 0.043(3) 0.046(3) 0.033(3) -0.008(2) -0.016(2) 0.014(3)
C116 0.052(3) 0.031(3) 0.033(3) -0.005(2) -0.005(2) 0.002(2)
F110 0.088(5) 0.086(5) 0.055(4) -0.034(3) -0.046(3) 0.038(4)
F111 0.087(5) 0.050(3) 0.043(3) -0.005(2) -0.015(3) -0.024(3)
F112 0.070(4) 0.082(4) 0.026(2) -0.002(2) 0.009(2) -0.007(3)
F10B 0.057(8) 0.055(7) 0.060(7) -0.028(6) -0.005(6) 0.015(6)
F11B 0.095(10) 0.080(9) 0.045(7) -0.005(7) 0.006(7) -0.029(8)
F12B 0.048(7) 0.071(9) 0.040(6) -0.013(6) -0.008(5) -0.015(6)
C117 0.070(5) 0.046(4) 0.052(4) -0.002(3) -0.025(3) 0.016(3)
F113 0.075(3) 0.039(2) 0.073(3) 0.000(2) -0.028(3) 0.013(2)
F114 0.089(4) 0.056(3) 0.095(4) 0.004(3) -0.059(3) 0.015(3)
F115 0.115(5) 0.130(5) 0.097(4) 0.070(4) 0.037(4) 0.067(4)
F13B 0.075(3) 0.039(2) 0.073(3) 0.000(2) -0.028(3) 0.013(2)
F14B 0.089(4) 0.056(3) 0.095(4) 0.004(3) -0.059(3) 0.015(3)
F15B 0.115(5) 0.130(5) 0.097(4) 0.070(4) 0.037(4) 0.067(4)

loop_
_atom_type_symbol
_atom_type_description
_atom_type_scat_dispersion_real
_atom_type_scat_dispersion_imag
_atom_type_scat_source
C C 0.0033 0.0016 'International Tables Vol C Tables 4.2.6.8 and 6.1.1.4'
H H 0.0000 0.0000 'International Tables Vol C Tables 4.2.6.8 and 6.1.1.4'
B B 0.0013 0.0007 'International Tables Vol C Tables 4.2.6.8 and 6.1.1.4'
N N 0.0061 0.0033 'International Tables Vol C Tables 4.2.6.8 and 6.1.1.4'
F F 0.0171 0.0103 'International Tables Vol C Tables 4.2.6.8 and 6.1.1.4'
P P 0.1023 0.0942 'International Tables Vol C Tables 4.2.6.8 and 6.1.1.4'
Br Br -0.2901 2.4595 'International Tables Vol C Tables 4.2.6.8 and 6.1.1.4'
Pt Pt -1.7033 8.3905 'International Tables Vol C Tables 4.2.6.8 and 6.1.1.4'

loop_
_geom_angle_atom_site_label_1
_geom_angle_atom_site_label_2
_geom_angle_atom_site_label_3
_geom_angle
B1 Pt1 P1 94.63(14)
B1 Pt1 P2 93.04(14)
P1 Pt1 P2 165.63(4)
B1 Pt1 Br1 164.92(16)
P1 Pt1 Br1 87.97(3)
P2 Pt1 Br1 87.78(3)
N1 B1 N2 112.6(4)
N1 B1 Pt1 125.5(4)
N2 B1 Pt1 121.8(3)
B1 N1 C2 120.4(4)
B1 N1 C6 128.3(4)
C2 N1 C6 110.1(4)
N1 C2 C3 112.2(4)
N1 C2 H2A 109.2
C3 C2 H2A 109.2
N1 C2 H2B 109.2
C3 C2 H2B 109.2
H2A C2 H2B 107.9
C4 C3 C2 112.8(5)
C4 C3 H3A 109.0
C2 C3 H3A 109.0
C4 C3 H3B 109.0
C2 C3 H3B 109.0
H3A C3 H3B 107.8
C3 C4 C5 109.7(5)
C3 C4 H4A 109.7
C5 C4 H4A 109.7
C3 C4 H4B 109.7
C5 C4 H4B 109.7
H4A C4 H4B 108.2
C6 C5 C4 109.8(5)
C6 C5 H5A 109.7
C4 C5 H5A 109.7
C6 C5 H5B 109.7
C4 C5 H5B 109.7
H5A C5 H5B 108.2
N1 C6 C5 113.2(4)
N1 C6 H6A 108.9
C5 C6 H6A 108.9
N1 C6 H6B 108.9
C5 C6 H6B 108.9
H6A C6 H6B 107.7
C15 N2 C11 118.0(4)
C15 N2 B1 120.7(4)
C11 N2 B1 121.0(4)
N2 C11 C12 122.4(4)
N2 C11 H11 118.8
C12 C11 H11 118.8
C11 C12 C13 120.5(4)
C11 C12 H12 119.7
C13 C12 H12 119.7
C12 C13 C14 116.1(5)
C12 C13 C16 123.2(4)
C14 C13 C16 120.6(5)
C15 C14 C13 120.8(5)
C15 C14 H14 119.6
C13 C14 H14 119.6
N2 C15 C14 122.0(4)
N2 C15 H15 119.0
C14 C15 H15 119.0
C13 C16 C19 108.6(5)
C13 C16 C18 111.7(5)
C19 C16 C18 109.9(6)
C13 C16 C17 109.1(5)
C19 C16 C17 109.4(5)
C18 C16 C17 108.1(5)
C16 C17 H17A 109.5
C16 C17 H17B 109.5
H17A C17 H17B 109.5
C16 C17 H17C 109.5
H17A C17 H17C 109.5
H17B C17 H17C 109.5
C16 C18 H18A 109.5
C16 C18 H18B 109.5
H18A C18 H18B 109.5
C16 C18 H18C 109.5
H18A C18 H18C 109.5
H18B C18 H18C 109.5
C16 C19 H19A 109.5
C16 C19 H19B 109.5
H19A C19 H19B 109.5
C16 C19 H19C 109.5
H19A C19 H19C 109.5
H19B C19 H19C 109.5
C40 P1 C30 101.9(2)
C40 P1 C20 108.1(2)
C30 P1 C20 104.5(2)
C40 P1 Pt1 117.01(15)
C30 P1 Pt1 109.61(15)
C20 P1 Pt1 114.25(15)
C25 C20 C21 110.5(4)
C25 C20 P1 115.6(3)
C21 C20 P1 113.9(3)
C25 C20 H20 105.2
C21 C20 H20 105.2
P1 C20 H20 105.2
C22 C21 C20 109.7(4)
C22 C21 H21A 109.7
C20 C21 H21A 109.7
C22 C21 H21B 109.7
C20 C21 H21B 109.7
H21A C21 H21B 108.2
C21 C22 C23 111.5(4)
C21 C22 H22A 109.3
C23 C22 H22A 109.3
C21 C22 H22B 109.3
C23 C22 H22B 109.3
H22A C22 H22B 108.0
C22 C23 C24 110.4(4)
C22 C23 H23A 109.6
C24 C23 H23A 109.6
C22 C23 H23B 109.6
C24 C23 H23B 109.6
H23A C23 H23B 108.1
C23 C24 C25 111.5(4)
C23 C24 H24A 109.3
C25 C24 H24A 109.3
C23 C24 H24B 109.3
C25 C24 H24B 109.3
H24A C24 H24B 108.0
C24 C25 C20 111.1(4)
C24 C25 H25A 109.4
C20 C25 H25A 109.4
C24 C25 H25B 109.4
C20 C25 H25B 109.4
H25A C25 H25B 108.0
C31 C30 C35 109.6(4)
C31 C30 P1 115.5(3)
C35 C30 P1 110.5(3)
C31 C30 H30 106.9
C35 C30 H30 106.9
P1 C30 H30 106.9
C30 C31 C32 110.4(4)
C30 C31 H31A 109.6
C32 C31 H31A 109.6
C30 C31 H31B 109.6
C32 C31 H31B 109.6
H31A C31 H31B 108.1
C33 C32 C31 111.4(5)
C33 C32 H32A 109.4
C31 C32 H32A 109.4
C33 C32 H32B 109.4
C31 C32 H32B 109.4
H32A C32 H32B 108.0
C34 C33 C32 111.0(4)
C34 C33 H33A 109.4
C32 C33 H33A 109.4
C34 C33 H33B 109.4
C32 C33 H33B 109.4
H33A C33 H33B 108.0
C33 C34 C35 111.1(4)
C33 C34 H34A 109.4
C35 C34 H34A 109.4
C33 C34 H34B 109.4
C35 C34 H34B 109.4
H34A C34 H34B 108.0
C34 C35 C30 110.8(4)
C34 C35 H35A 109.5
C30 C35 H35A 109.5
C34 C35 H35B 109.5
C30 C35 H35B 109.5
H35A C35 H35B 108.1
C45 C40 C41 110.0(4)
C45 C40 P1 111.3(3)
C41 C40 P1 118.5(3)
C45 C40 H40 105.3
C41 C40 H40 105.3
P1 C40 H40 105.3
C42 C41 C40 109.8(4)
C42 C41 H41A 109.7
C40 C41 H41A 109.7
C42 C41 H41B 109.7
C40 C41 H41B 109.7
H41A C41 H41B 108.2
C43 C42 C41 112.1(4)
C43 C42 H42A 109.2
C41 C42 H42A 109.2
C43 C42 H42B 109.2
C41 C42 H42B 109.2
H42A C42 H42B 107.9
C42 C43 C44 111.2(4)
C42 C43 H43A 109.4
C44 C43 H43A 109.4
C42 C43 H43B 109.4
C44 C43 H43B 109.4
H43A C43 H43B 108.0
C43 C44 C45 111.0(4)
C43 C44 H44A 109.4
C45 C44 H44A 109.4
C43 C44 H44B 109.4
C45 C44 H44B 109.4
H44A C44 H44B 108.0
C44 C45 C40 112.2(4)
C44 C45 H45A 109.2
C40 C45 H45A 109.2
C44 C45 H45B 109.2
C40 C45 H45B 109.2
H45A C45 H45B 107.9
C60 P2 C50A 102.58(19)
C60 P2 C70A 107.7(2)
C50A P2 C70A 103.4(2)
C60 P2 Pt1 112.73(15)
C50A P2 Pt1 109.43(14)
C70A P2 Pt1 119.3(2)
C55A C50A C51A 111.4(4)
C55A C50A P2 116.4(4)
C51A C50A P2 112.6(3)
C55A C50A H50A 105.1
C51A C50A H50A 105.1
P2 C50A H50A 105.1
C52A C51A C50A 110.2(5)
C52A C51A H51A 109.6
C50A C51A H51A 109.6
C52A C51A H51B 109.6
C50A C51A H51B 109.6
H51A C51A H51B 108.1
C53A C52A C51A 111.2(6)
C53A C52A H52A 109.4
C51A C52A H52A 109.4
C53A C52A H52B 109.4
C51A C52A H52B 109.4
H52A C52A H52B 108.0
C52A C53A C54A 110.4(6)
C52A C53A H53A 109.6
C54A C53A H53A 109.6
C52A C53A H53B 109.6
C54A C53A H53B 109.6
H53A C53A H53B 108.1
C53A C54A C55A 110.7(6)
C53A C54A H54A 109.5
C55A C54A H54A 109.5
C53A C54A H54B 109.5
C55A C54A H54B 109.5
H54A C54A H54B 108.1
C50A C55A C54A 110.5(5)
C50A C55A H55A 109.6
C54A C55A H55A 109.6
C50A C55A H55B 109.6
C54A C55A H55B 109.6
H55A C55A H55B 108.1
C52B C51B H51C 109.6
C52B C51B H51D 109.6
H51C C51B H51D 108.1
C53B C52B C51B 111.3(6)
C53B C52B H52C 109.4
C51B C52B H52C 109.4
C53B C52B H52D 109.4
C51B C52B H52D 109.4
H52C C52B H52D 108.0
C52B C53B C54B 110.3(6)
C52B C53B H53C 109.6
C54B C53B H53C 109.6
C52B C53B H53D 109.6
C54B C53B H53D 109.6
H53C C53B H53D 108.1
C53B C54B C55B 110.8(6)
C53B C54B H54C 109.5
C55B C54B H54C 109.5
C53B C54B H54D 109.5
C55B C54B H54D 109.5
H54C C54B H54D 108.1
C54B C55B H55C 109.5
C54B C55B H55D 109.5
H55C C55B H55D 108.1
C65 C60 C61 111.5(4)
C65 C60 P2 114.1(3)
C61 C60 P2 115.6(3)
C65 C60 H60 104.8
C61 C60 H60 104.8
P2 C60 H60 104.8
C62 C61 C60 110.4(4)
C62 C61 H61A 109.6
C60 C61 H61A 109.6
C62 C61 H61B 109.6
C60 C61 H61B 109.6
H61A C61 H61B 108.1
C63 C62 C61 111.6(4)
C63 C62 H62A 109.3
C61 C62 H62A 109.3
C63 C62 H62B 109.3
C61 C62 H62B 109.3
H62A C62 H62B 108.0
C62 C63 C64 110.8(4)
C62 C63 H63A 109.5
C64 C63 H63A 109.5
C62 C63 H63B 109.5
C64 C63 H63B 109.5
H63A C63 H63B 108.1
C63 C64 C65 111.3(4)
C63 C64 H64A 109.4
C65 C64 H64A 109.4
C63 C64 H64B 109.4
C65 C64 H64B 109.4
H64A C64 H64B 108.0
C60 C65 C64 109.8(4)
C60 C65 H65A 109.7
C64 C65 H65A 109.7
C60 C65 H65B 109.7
C64 C65 H65B 109.7
H65A C65 H65B 108.2
C71A C70A C75A 111.0(8)
C71A C70A P2 120.4(5)
C75A C70A P2 112.1(5)
C71A C70A H70A 103.7
C75A C70A H70A 103.7
P2 C70A H70A 103.7
C70A C71A C72A 112.5(6)
C70A C71A H71A 109.1
C72A C71A H71A 109.1
C70A C71A H71B 109.1
C72A C71A H71B 109.1
H71A C71A H71B 107.8
C73A C72A C71A 111.1(7)
C73A C72A H72A 109.4
C71A C72A H72A 109.4
C73A C72A H72B 109.4
C71A C72A H72B 109.4
H72A C72A H72B 108.0
C72A C73A C74A 110.9(7)
C72A C73A H73A 109.5
C74A C73A H73A 109.5
C72A C73A H73B 109.5
C74A C73A H73B 109.5
H73A C73A H73B 108.0
C73A C74A C75A 109.8(9)
C73A C74A H74A 109.7
C75A C74A H74A 109.7
C73A C74A H74B 109.7
C75A C74A H74B 109.7
H74A C74A H74B 108.2
C70A C75A C74A 111.9(9)
C70A C75A H75A 109.2
C74A C75A H75A 109.2
C70A C75A H75B 109.2
C74A C75A H75B 109.2
H75A C75A H75B 107.9
C72B C71B H71C 108.3
C72B C71B H71D 108.3
H71C C71B H71D 107.4
C73B C72B C71B 111.1(12)
C73B C72B H72C 109.4
C71B C72B H72C 109.4
C73B C72B H72D 109.4
C71B C72B H72D 109.4
H72C C72B H72D 108.0
C72B C73B C74B 111.5(13)
C72B C73B H73C 109.3
C74B C73B H73C 109.3
C72B C73B H73D 109.3
C74B C73B H73D 109.3
H73C C73B H73D 108.0
C73B C74B C75B 108.3(19)
C73B C74B H74C 110.0
C75B C74B H74C 110.0
C73B C74B H74D 110.0
C75B C74B H74D 110.0
H74C C74B H74D 108.4
C74B C75B H75C 109.5
C74B C75B H75D 109.5
H75C C75B H75D 108.1
C90A B2 C80 110.2(5)
C90A B2 C100 114.1(5)
C80 B2 C100 107.2(4)
C90A B2 C110 105.3(5)
C80 B2 C110 112.9(4)
C100 B2 C110 107.2(4)
C90A B2 C90B 6.8(6)
C80 B2 C90B 109.5(7)
C100 B2 C90B 108.5(7)
C110 B2 C90B 111.4(6)
C85 C80 C81 115.0(5)
C85 C80 B2 122.8(4)
C81 C80 B2 121.9(5)
C82 C81 C80 122.8(5)
C82 C81 H81 118.6
C80 C81 H81 118.6
C83 C82 C81 120.4(4)
C83 C82 C86 120.6(4)
C81 C82 C86 119.0(4)
C82 C83 C84 118.4(4)
C82 C83 H83 120.8
C84 C83 H83 120.8
C83 C84 C85 120.6(4)
C83 C84 C87 120.4(4)
C85 C84 C87 119.0(4)
C84 C85 C80 122.8(4)
C84 C85 H85 118.6
C80 C85 H85 118.6
F80 C86 F81 105.5(2)
F80 C86 F82 106.1(2)
F81 C86 F82 105.6(2)
F80 C86 C82 113.0(3)
F81 C86 C82 113.5(3)
F82 C86 C82 112.4(3)
F84 C87 F85 106.5(2)
F84 C87 F83 106.3(2)
F85 C87 F83 106.3(2)
F84 C87 C84 112.9(3)
F85 C87 C84 112.6(3)
F83 C87 C84 111.8(3)
C91A C90A C95A 116.6(6)
C91A C90A B2 120.9(5)
C95A C90A B2 122.4(5)
C92A C91A C90A 123.0(5)
C92A C91A H91A 118.5
C90A C91A H91A 118.5
C91A C92A C93A 118.5(4)
C91A C92A C96A 116.9(5)
C93A C92A C96A 124.6(5)
C94A C93A C92A 120.5(6)
C94A C93A H93A 119.7
C92A C93A H93A 119.7
C95A C94A C93A 118.8(4)
C95A C94A C97A 121.5(5)
C93A C94A C97A 119.7(5)
C94A C95A C90A 122.7(5)
C94A C95A H95A 118.6
C90A C95A H95A 118.6
F91A C96A F92A 106.4(2)
F91A C96A F90A 106.3(2)
F92A C96A F90A 106.2(2)
F91A C96A C92A 112.6(6)
F92A C96A C92A 112.1(6)
F90A C96A C92A 112.8(6)
F94B C97A F95A 104(2)
F94B C97A F94A 5(3)
F95A C97A F94A 106.5(2)
F94B C97A F93A 111(3)
F95A C97A F93A 106.4(2)
F94A C97A F93A 105.8(2)
F94B C97A F93B 141.8(18)
F95A C97A F93B 41.3(16)
F94A C97A F93B 142.8(10)
F93A C97A F93B 76(2)
F94B C97A C94A 111(2)
F95A C97A C94A 115.7(5)
F94A C97A C94A 112.4(5)
F93A C97A C94A 109.5(5)
F93B C97A C94A 101.2(10)
C95B C90B C91B 115.7(6)
C95B C90B B2 123.6(9)
C91B C90B B2 120.7(8)
C92B C91B C90B 123.3(5)
C92B C91B H91B 118.3
C90B C91B H91B 118.3
C91B C92B C93B 118.7(5)
C91B C92B C96B 122.8(8)
C93B C92B C96B 118.5(8)
C94B C93B C92B 120.3(6)
C94B C93B H93B 119.8
C92B C93B H93B 119.8
C95B C94B C93B 118.6(5)
C95B C94B C97B 120.4(9)
C93B C94B C97B 121.1(9)
C94B C95B C90B 123.4(5)
C94B C95B H95B 118.3
C90B C95B H95B 118.3
F90C C96B F92C 150.0(11)
F90C C96B F91B 128.0(17)
F92C C96B F91B 22.5(11)
F90C C96B F92B 86.9(18)
F92C C96B F92B 105.6(13)
F91B C96B F92B 106.3(2)
F90C C96B F90B 25.0(19)
F92C C96B F90B 126.3(14)
F91B C96B F90B 106.2(2)
F92B C96B F90B 106.3(2)
F90C C96B C92B 107.0(10)
F92C C96B C92B 93.0(7)
F91B C96B C92B 112.0(5)
F92B C96B C92B 114.0(5)
F90B C96B C92B 111.5(5)
F90C C96B F91C 108.2(12)
F92C C96B F91C 93.0(7)
F91B C96B F91C 103.6(11)
F92B C96B F91C 26.8(9)
F90B C96B F91C 131.0(11)
C92B C96B F91C 91.7(6)
F95C C97B F94D 79.0(14)
F95C C97B F95D 43.0(12)
F94D C97B F95D 107.3(16)
F95C C97B F93D 72.0(14)
F94D C97B F93D 107.5(16)
F95D C97B F93D 93.6(17)
F95C C97B C94B 155.6(12)
F94D C97B C94B 119.1(15)
F95D C97B C94B 112.9(13)
F93D C97B C94B 113.2(13)
F95C C97B F93C 95.0(9)
F94D C97B F93C 55.8(15)
F95D C97B F93C 137.8(13)
F93D C97B F93C 62.5(17)
C94B C97B F93C 108.6(6)
F90B F90C C96B 116(4)
F90B F90C F92B 146(2)
C96B F90C F92B 57.1(10)
F92B F91C C96B 52.7(7)
F91B F92C C96B 85(2)
F90C F90B C96B 39(2)
F92C F91B C96B 72.2(18)
F91C F92B C96B 100.5(12)
F91C F92B F90C 127.6(13)
C96B F92B F90C 36.0(9)
C97A F93A F93B 53.8(7)
C97A F95A F95B 97.0(16)
C97A F95A F94B 28.1(11)
C97B F95C F95D 97.2(18)
C97B F95C F94D 61.1(13)
C97B F95C F93D 70.9(15)
C97A F93B F93A 50.0(17)
C97A F94B F95A 48.1(14)
C97B F93D F95C 37.1(8)
C97B F93D F93C 69.0(17)
C97B F94D F95C 39.9(9)
C105 C100 C101 115.6(4)
C105 C100 B2 122.4(5)
C101 C100 B2 121.8(4)
C102 C101 C100 123.1(4)
C102 C101 H101 118.5
C100 C101 H101 118.5
C101 C102 C103 119.9(4)
C101 C102 C106 121.4(4)
C103 C102 C106 118.6(4)
C104 C103 C102 118.7(4)
C104 C103 H103 120.6
C102 C103 H103 120.6
C103 C104 C105 120.3(4)
C103 C104 C107 121.1(4)
C105 C104 C107 118.5(4)
C100 C105 C104 122.4(5)
C100 C105 H105 118.8
C104 C105 H105 118.8
F100 C106 F102 106.3(2)
F100 C106 F101 106.3(2)
F102 C106 F101 106.2(2)
F100 C106 C102 113.2(3)
F102 C106 C102 112.5(3)
F101 C106 C102 111.9(3)
F105 C107 F103 106.4(2)
F105 C107 F104 106.2(2)
F103 C107 F104 106.49(19)
F105 C107 C104 112.4(3)
F103 C107 C104 112.9(3)
F104 C107 C104 112.0(3)
C111 C110 C115 115.3(5)
C111 C110 B2 119.4(5)
C115 C110 B2 125.0(5)
C112 C111 C110 123.1(5)
C112 C111 H111 118.4
C110 C111 H111 118.4
C111 C112 C113 119.8(4)
C111 C112 C116 120.4(4)
C113 C112 C116 119.8(4)
C114 C113 C112 119.3(5)
C114 C113 H113 120.3
C112 C113 H113 120.3
C113 C114 C115 119.7(4)
C113 C114 C117 120.0(4)
C115 C114 C117 120.3(4)
C110 C115 C114 122.6(5)
C110 C115 H115 118.7
C114 C115 H115 118.7
F12B C116 F11B 106.3(2)
F12B C116 F10B 106.4(2)
F11B C116 F10B 106.2(2)
F112 C116 F111 106.5(2)
F112 C116 F110 105.9(2)
F11B C116 F110 65.8(6)
F10B C116 F110 132.9(5)
F111 C116 F110 105.7(2)
F12B C116 C112 112.1(4)
F112 C116 C112 111.7(3)
F11B C116 C112 113.1(5)
F10B C116 C112 112.2(4)
F111 C116 C112 113.2(3)
F110 C116 C112 113.3(3)
F115 C117 F15B 133.0(6)
F115 C117 F14B 60.1(7)
F15B C117 F14B 106.6(2)
F115 C117 F114 106.9(2)
F15B C117 F114 46.4(8)
F14B C117 F114 133.1(6)
F115 C117 F13B 49.1(7)
F15B C117 F13B 106.2(2)
F14B C117 F13B 106.1(2)
F114 C117 F13B 63.0(7)
F115 C117 F113 106.1(2)
F15B C117 F113 61.7(8)
F14B C117 F113 49.5(8)
F114 C117 F113 104.8(2)
F13B C117 F113 136.4(5)
F115 C117 C114 112.0(3)
F15B C117 C114 114.3(5)
F14B C117 C114 113.7(5)
F114 C117 C114 112.8(3)
F13B C117 C114 109.5(5)
F113 C117 C114 113.6(3)

loop_
_geom_bond_atom_site_label_1
_geom_bond_atom_site_label_2
_geom_bond_distance
Pt1 B1 2.023(5)
Pt1 P1 2.3364(11)
Pt1 P2 2.3583(11)
Pt1 Br1 2.5857(5)
B1 N1 1.402(7)
B1 N2 1.581(6)
N1 C2 1.478(7)
N1 C6 1.479(6)
C2 C3 1.521(8)
C2 H2A 0.9900
C2 H2B 0.9900
C3 C4 1.516(8)
C3 H3A 0.9900
C3 H3B 0.9900
C4 C5 1.527(9)
C4 H4A 0.9900
C4 H4B 0.9900
C5 C6 1.513(7)
C5 H5A 0.9900
C5 H5B 0.9900
C6 H6A 0.9900
C6 H6B 0.9900
N2 C15 1.340(6)
N2 C11 1.358(6)
C11 C12 1.373(7)
C11 H11 0.9500
C12 C13 1.396(7)
C12 H12 0.9500
C13 C14 1.400(7)
C13 C16 1.521(7)
C14 C15 1.383(7)
C14 H14 0.9500
C15 H15 0.9500
C16 C19 1.525(9)
C16 C18 1.530(8)
C16 C17 1.544(9)
C17 H17A 0.9800
C17 H17B 0.9800
C17 H17C 0.9800
C18 H18A 0.9800
C18 H18B 0.9800
C18 H18C 0.9800
C19 H19A 0.9800
C19 H19B 0.9800
C19 H19C 0.9800
P1 C40 1.857(4)
P1 C30 1.859(5)
P1 C20 1.859(5)
C20 C25 1.537(6)
C20 C21 1.543(6)
C20 H20 1.0000
C21 C22 1.522(7)
C21 H21A 0.9900
C21 H21B 0.9900
C22 C23 1.523(8)
C22 H22A 0.9900
C22 H22B 0.9900
C23 C24 1.525(7)
C23 H23A 0.9900
C23 H23B 0.9900
C24 C25 1.530(7)
C24 H24A 0.9900
C24 H24B 0.9900
C25 H25A 0.9900
C25 H25B 0.9900
C30 C31 1.531(6)
C30 C35 1.538(6)
C30 H30 1.0000
C31 C32 1.534(7)
C31 H31A 0.9900
C31 H31B 0.9900
C32 C33 1.520(8)
C32 H32A 0.9900
C32 H32B 0.9900
C33 C34 1.520(8)
C33 H33A 0.9900
C33 H33B 0.9900
C34 C35 1.525(7)
C34 H34A 0.9900
C34 H34B 0.9900
C35 H35A 0.9900
C35 H35B 0.9900
C40 C45 1.534(6)
C40 C41 1.537(6)
C40 H40 1.0000
C41 C42 1.533(7)
C41 H41A 0.9900
C41 H41B 0.9900
C42 C43 1.519(7)
C42 H42A 0.9900
C42 H42B 0.9900
C43 C44 1.523(7)
C43 H43A 0.9900
C43 H43B 0.9900
C44 C45 1.526(6)
C44 H44A 0.9900
C44 H44B 0.9900
C45 H45A 0.9900
C45 H45B 0.9900
P2 C60 1.853(4)
P2 C50A 1.865(5)
P2 C70A 1.870(5)
C50A C55A 1.499(7)
C50A C51A 1.540(7)
C50A H50A 1.0000
C51A C52A 1.524(9)
C51A H51A 0.9900
C51A H51B 0.9900
C52A C53A 1.513(11)
C52A H52A 0.9900
C52A H52B 0.9900
C53A C54A 1.524(11)
C53A H53A 0.9900
C53A H53B 0.9900
C54A C55A 1.534(9)
C54A H54A 0.9900
C54A H54B 0.9900
C55A H55A 0.9900
C55A H55B 0.9900
C51B C52B 1.524(9)
C51B H51C 0.9900
C51B H51D 0.9900
C52B C53B 1.513(11)
C52B H52C 0.9900
C52B H52D 0.9900
C53B C54B 1.524(11)
C53B H53C 0.9900
C53B H53D 0.9900
C54B C55B 1.534(9)
C54B H54C 0.9900
C54B H54D 0.9900
C55B H55C 0.9900
C55B H55D 0.9900
C60 C65 1.527(6)
C60 C61 1.536(6)
C60 H60 1.0000
C61 C62 1.532(7)
C61 H61A 0.9900
C61 H61B 0.9900
C62 C63 1.511(8)
C62 H62A 0.9900
C62 H62B 0.9900
C63 C64 1.522(8)
C63 H63A 0.9900
C63 H63B 0.9900
C64 C65 1.532(6)
C64 H64A 0.9900
C64 H64B 0.9900
C65 H65A 0.9900
C65 H65B 0.9900
C70A C71A 1.464(8)
C70A C75A 1.536(10)
C70A H70A 1.0000
C71A C72A 1.542(9)
C71A H71A 0.9900
C71A H71B 0.9900
C72A C73A 1.517(12)
C72A H72A 0.9900
C72A H72B 0.9900
C73A C74A 1.525(10)
C73A H73A 0.9900
C73A H73B 0.9900
C74A C75A 1.554(13)
C74A H74A 0.9900
C74A H74B 0.9900
C75A H75A 0.9900
C75A H75B 0.9900
C71B C72B 1.537(15)
C71B H71C 0.9900
C71B H71D 0.9900
C72B C73B 1.514(18)
C72B H72C 0.9900
C72B H72D 0.9900
C73B C74B 1.530(17)
C73B H73C 0.9900
C73B H73D 0.9900
C74B C75B 1.55(2)
C74B H74C 0.9900
C74B H74D 0.9900
C75B H75C 0.9900
C75B H75D 0.9900
B2 C90A 1.622(9)
B2 C80 1.645(7)
B2 C100 1.649(7)
B2 C110 1.655(8)
B2 C90B 1.659(9)
C80 C85 1.402(8)
C80 C81 1.406(7)
C81 C82 1.397(7)
C81 H81 0.9500
C82 C83 1.385(7)
C82 C86 1.479(5)
C83 C84 1.388(7)
C83 H83 0.9500
C84 C85 1.396(7)
C84 C87 1.485(5)
C85 H85 0.9500
C86 F80 1.3354(11)
C86 F81 1.3358(11)
C86 F82 1.3360(11)
C87 F84 1.3360(11)
C87 F85 1.3361(11)
C87 F83 1.3361(11)
C90A C91A 1.401(6)
C90A C95A 1.402(6)
C91A C92A 1.394(6)
C91A H91A 0.9500
C92A C93A 1.404(6)
C92A C96A 1.469(5)
C93A C94A 1.404(6)
C93A H93A 0.9500
C94A C95A 1.394(6)
C94A C97A 1.458(5)
C95A H95A 0.9500
C96A F91A 1.3358(11)
C96A F92A 1.3360(11)
C96A F90A 1.3361(11)
C97A F94B 0.85(3)
C97A F95A 1.3348(11)
C97A F94A 1.3364(11)
C97A F93A 1.3370(11)
C97A F93B 1.41(3)
C90B C95B 1.403(6)
C90B C91B 1.404(6)
C91B C92B 1.394(6)
C91B H91B 0.9500
C92B C93B 1.405(6)
C92B C96B 1.483(7)
C93B C94B 1.405(6)
C93B H93B 0.9500
C94B C95B 1.394(6)
C94B C97B 1.486(7)
C95B H95B 0.9500
C96B F90C 0.935(15)
C96B F92C 1.276(17)
C96B F91B 1.3358(11)
C96B F92B 1.3358(11)
C96B F90B 1.3361(11)
C96B F91C 1.652(12)
C97B F95C 0.938(12)
C97B F94D 1.28(3)
C97B F95D 1.46(3)
C97B F93D 1.47(3)
C97B F93C 1.835(14)
F90C F90B 0.63(2)
F90C F92B 1.59(2)
F91C F92B 0.76(2)
F92C F91B 0.51(2)
F93A F93B 1.69(6)
F94A F94B 0.50(2)
F95A F93B 0.97(3)
F95A F95B 1.37(3)
F95A F94B 1.74(3)
F93C F94D 1.54(3)
F93C F93D 1.74(5)
F94C F94D 0.83(3)
F95C F95D 1.00(3)
F95C F94D 1.43(2)
F95C F93D 1.48(2)
C100 C105 1.398(7)
C100 C101 1.399(7)
C101 C102 1.387(6)
C101 H101 0.9500
C102 C103 1.398(7)
C102 C106 1.486(5)
C103 C104 1.383(7)
C103 H103 0.9500
C104 C105 1.401(7)
C104 C107 1.491(5)
C105 H105 0.9500
C106 F100 1.3359(11)
C106 F102 1.3360(11)
C106 F101 1.3364(11)
C107 F105 1.3359(11)
C107 F103 1.3360(11)
C107 F104 1.3363(11)
C110 C111 1.401(7)
C110 C115 1.403(8)
C111 C112 1.396(7)
C111 H111 0.9500
C112 C113 1.398(7)
C112 C116 1.477(4)
C113 C114 1.377(7)
C113 H113 0.9500
C114 C115 1.418(8)
C114 C117 1.476(4)
C115 H115 0.9500
C116 F12B 1.3353(11)
C116 F112 1.3356(11)
C116 F11B 1.3356(11)
C116 F10B 1.3360(11)
C116 F111 1.3363(11)
C116 F110 1.3366(11)
C117 F115 1.3349(11)
C117 F15B 1.3351(11)
C117 F14B 1.3354(11)
C117 F114 1.3357(11)
C117 F13B 1.3368(11)
C117 F113 1.3375(11)

loop_
_geom_torsion_atom_site_label_1
_geom_torsion_atom_site_label_2
_geom_torsion_atom_site_label_3
_geom_torsion_atom_site_label_4
_geom_torsion
P1 Pt1 B1 N1 106.3(4)
P2 Pt1 B1 N1 -85.9(4)
Br1 Pt1 B1 N1 6.9(9)
P1 Pt1 B1 N2 -71.1(3)
P2 Pt1 B1 N2 96.8(3)
Br1 Pt1 B1 N2 -170.5(3)
N2 B1 N1 C2 168.9(4)
Pt1 B1 N1 C2 -8.7(6)
N2 B1 N1 C6 -24.8(6)
Pt1 B1 N1 C6 157.7(4)
B1 N1 C2 C3 -137.0(5)
C6 N1 C2 C3 54.4(5)
N1 C2 C3 C4 -53.8(6)
C2 C3 C4 C5 52.9(6)
C3 C4 C5 C6 -54.0(6)
B1 N1 C6 C5 134.7(5)
C2 N1 C6 C5 -57.9(5)
C4 C5 C6 N1 58.1(6)
N1 B1 N2 C15 145.5(4)
Pt1 B1 N2 C15 -36.8(6)
N1 B1 N2 C11 -41.0(6)
Pt1 B1 N2 C11 136.6(4)
C15 N2 C11 C12 -2.0(7)
B1 N2 C11 C12 -175.6(4)
N2 C11 C12 C13 -0.8(7)
C11 C12 C13 C14 2.1(7)
C11 C12 C13 C16 -178.6(5)
C12 C13 C14 C15 -0.6(8)
C16 C13 C14 C15 180.0(5)
C11 N2 C15 C14 3.4(7)
B1 N2 C15 C14 177.1(4)
C13 C14 C15 N2 -2.2(8)
C12 C13 C16 C19 -113.2(6)
C14 C13 C16 C19 66.1(7)
C12 C13 C16 C18 8.1(8)
C14 C13 C16 C18 -172.6(6)
C12 C13 C16 C17 127.6(6)
C14 C13 C16 C17 -53.1(7)
B1 Pt1 P1 C40 -2.4(2)
P2 Pt1 P1 C40 -124.4(2)
Br1 Pt1 P1 C40 162.76(17)
B1 Pt1 P1 C30 113.0(2)
P2 Pt1 P1 C30 -9.0(2)
Br1 Pt1 P1 C30 -81.89(16)
B1 Pt1 P1 C20 -130.1(2)
P2 Pt1 P1 C20 107.9(2)
Br1 Pt1 P1 C20 34.99(16)
C40 P1 C20 C25 46.5(4)
C30 P1 C20 C25 -61.6(4)
Pt1 P1 C20 C25 178.7(3)
C40 P1 C20 C21 -83.1(4)
C30 P1 C20 C21 168.8(3)
Pt1 P1 C20 C21 49.1(4)
C25 C20 C21 C22 57.0(5)
P1 C20 C21 C22 -170.9(4)
C20 C21 C22 C23 -58.4(6)
C21 C22 C23 C24 57.7(6)
C22 C23 C24 C25 -55.5(6)
C23 C24 C25 C20 55.2(6)
C21 C20 C25 C24 -55.7(5)
P1 C20 C25 C24 173.0(3)
C40 P1 C30 C31 -172.1(3)
C20 P1 C30 C31 -59.5(4)
Pt1 P1 C30 C31 63.3(4)
C40 P1 C30 C35 62.8(3)
C20 P1 C30 C35 175.3(3)
Pt1 P1 C30 C35 -61.8(3)
C35 C30 C31 C32 -57.4(5)
P1 C30 C31 C32 177.0(4)
C30 C31 C32 C33 56.9(6)
C31 C32 C33 C34 -55.8(7)
C32 C33 C34 C35 55.8(6)
C33 C34 C35 C30 -57.2(6)
C31 C30 C35 C34 57.8(5)
P1 C30 C35 C34 -173.8(3)
C30 P1 C40 C45 164.3(3)
C20 P1 C40 C45 54.5(4)
Pt1 P1 C40 C45 -76.2(3)
C30 P1 C40 C41 35.4(4)
C20 P1 C40 C41 -74.4(4)
Pt1 P1 C40 C41 154.9(3)
C45 C40 C41 C42 56.5(5)
P1 C40 C41 C42 -174.0(3)
C40 C41 C42 C43 -57.2(5)
C41 C42 C43 C44 55.9(6)
C42 C43 C44 C45 -53.9(6)
C43 C44 C45 C40 55.1(6)
C41 C40 C45 C44 -56.6(5)
P1 C40 C45 C44 170.1(3)
B1 Pt1 P2 C60 123.0(2)
P1 Pt1 P2 C60 -114.8(2)
Br1 Pt1 P2 C60 -41.95(16)
B1 Pt1 P2 C50A -123.6(2)
P1 Pt1 P2 C50A -1.4(2)
Br1 Pt1 P2 C50A 71.51(14)
B1 Pt1 P2 C70A -4.8(3)
P1 Pt1 P2 C70A 117.4(2)
Br1 Pt1 P2 C70A -169.8(2)
C60 P2 C50A C55A 49.3(4)
C70A P2 C50A C55A 161.2(4)
Pt1 P2 C50A C55A -70.6(4)
C60 P2 C50A C51A 179.6(4)
C70A P2 C50A C51A -68.5(4)
Pt1 P2 C50A C51A 59.7(4)
C55A C50A C51A C52A -56.1(6)
P2 C50A C51A C52A 171.1(5)
C50A C51A C52A C53A 56.1(8)
C51A C52A C53A C54A -57.2(8)
C52A C53A C54A C55A 57.3(8)
C51A C50A C55A C54A 56.6(7)
P2 C50A C55A C54A -172.5(5)
C53A C54A C55A C50A -57.3(8)
C51B C52B C53B C54B -57.2(9)
C52B C53B C54B C55B 57.2(9)
C50A P2 C60 C65 -166.7(3)
C70A P2 C60 C65 84.6(4)
Pt1 P2 C60 C65 -49.1(4)
C50A P2 C60 C61 62.1(4)
C70A P2 C60 C61 -46.6(4)
Pt1 P2 C60 C61 179.7(3)
C65 C60 C61 C62 55.7(5)
P2 C60 C61 C62 -171.9(4)
C60 C61 C62 C63 -55.4(6)
C61 C62 C63 C64 56.4(6)
C62 C63 C64 C65 -57.3(6)
C61 C60 C65 C64 -56.4(5)
P2 C60 C65 C64 170.5(4)
C63 C64 C65 C60 57.0(6)
C60 P2 C70A C71A 85.5(5)
C50A P2 C70A C71A -22.7(5)
Pt1 P2 C70A C71A -144.4(4)
C60 P2 C70A C75A -48.0(10)
C50A P2 C70A C75A -156.1(9)
Pt1 P2 C70A C75A 82.1(9)
C75A C70A C71A C72A -54.9(11)
P2 C70A C71A C72A 171.2(6)
C70A C71A C72A C73A 56.3(9)
C71A C72A C73A C74A -56.1(10)
C72A C73A C74A C75A 55.6(12)
C71A C70A C75A C74A 54.9(15)
P2 C70A C75A C74A -167.2(9)
C73A C74A C75A C70A -54.9(16)
C71B C72B C73B C74B 55(2)
C72B C73B C74B C75B -61(3)
C90A B2 C80 C85 153.2(5)
C100 B2 C80 C85 -82.1(6)
C110 B2 C80 C85 35.7(7)
C90B B2 C80 C85 160.4(6)
C90A B2 C80 C81 -33.7(6)
C100 B2 C80 C81 90.9(5)
C110 B2 C80 C81 -151.2(5)
C90B B2 C80 C81 -26.5(8)
C85 C80 C81 C82 1.0(7)
B2 C80 C81 C82 -172.6(4)
C80 C81 C82 C83 -1.1(7)
C80 C81 C82 C86 177.1(4)
C81 C82 C83 C84 0.6(7)
C86 C82 C83 C84 -177.6(4)
C82 C83 C84 C85 -0.1(7)
C82 C83 C84 C87 -178.4(4)
C83 C84 C85 C80 0.0(8)
C87 C84 C85 C80 178.3(4)
C81 C80 C85 C84 -0.5(7)
B2 C80 C85 C84 173.1(5)
C83 C82 C86 F80 -123.2(4)
C81 C82 C86 F80 58.6(5)
C83 C82 C86 F81 -3.0(5)
C81 C82 C86 F81 178.8(4)
C83 C82 C86 F82 116.8(5)
C81 C82 C86 F82 -61.4(5)
C83 C84 C87 F84 -16.5(5)
C85 C84 C87 F84 165.2(4)
C83 C84 C87 F85 -137.1(4)
C85 C84 C87 F85 44.6(5)
C83 C84 C87 F83 103.4(4)
C85 C84 C87 F83 -75.0(5)
C80 B2 C90A C91A 80.3(5)
C100 B2 C90A C91A -40.3(6)
C110 B2 C90A C91A -157.6(3)
C90B B2 C90A C91A -5(7)
C80 B2 C90A C95A -94.9(5)
C100 B2 C90A C95A 144.5(4)
C110 B2 C90A C95A 27.1(6)
C90B B2 C90A C95A 180(100)
C95A C90A C91A C92A -0.10(14)
B2 C90A C91A C92A -175.6(7)
C90A C91A C92A C93A -0.15(14)
C90A C91A C92A C96A 179.82(14)
C91A C92A C93A C94A 0.3(3)
C96A C92A C93A C94A -179.7(2)
C92A C93A C94A C95A -0.2(4)
C92A C93A C94A C97A 179.8(2)
C93A C94A C95A C90A -0.1(4)
C97A C94A C95A C90A 179.9(2)
C91A C90A C95A C94A 0.2(3)
B2 C90A C95A C94A 175.6(7)
C91A C92A C96A F91A 178(2)
C93A C92A C96A F91A -2(2)
C91A C92A C96A F92A 58(2)
C93A C92A C96A F92A -122(2)
C91A C92A C96A F90A -62(2)
C93A C92A C96A F90A 118(2)
C95A C94A C97A F94B -37(2)
C93A C94A C97A F94B 143(2)
C95A C94A C97A F95A -154.1(9)
C93A C94A C97A F95A 26.0(9)
C95A C94A C97A F94A -31.5(9)
C93A C94A C97A F94A 148.5(9)
C95A C94A C97A F93A 85.8(9)
C93A C94A C97A F93A -94.2(9)
C95A C94A C97A F93B 165.0(18)
C93A C94A C97A F93B -15.0(18)
C90A B2 C90B C95B -10(7)
C80 B2 C90B C95B -107.7(8)
C100 B2 C90B C95B 135.7(7)
C110 B2 C90B C95B 17.9(10)
C90A B2 C90B C91B 167(8)
C80 B2 C90B C91B 69.9(8)
C100 B2 C90B C91B -46.7(8)
C110 B2 C90B C91B -164.5(5)
C95B C90B C91B C92B -0.01(15)
B2 C90B C91B C92B -177.8(12)
C90B C91B C92B C93B -0.07(15)
C90B C91B C92B C96B 179.90(15)
C91B C92B C93B C94B 0.2(3)
C96B C92B C93B C94B -179.8(3)
C92B C93B C94B C95B -0.2(5)
C92B C93B C94B C97B 179.9(3)
C93B C94B C95B C90B 0.1(5)
C97B C94B C95B C90B 180.0(3)
C91B C90B C95B C94B 0.0(3)
B2 C90B C95B C94B 177.8(12)
C91B C92B C96B F90C -88(2)
C93B C92B C96B F90C 92(2)
C91B C92B C96B F92C 69.0(13)
C93B C92B C96B F92C -111.0(13)
C91B C92B C96B F91B 56.7(7)
C93B C92B C96B F91B -123.3(7)
C91B C92B C96B F92B 177.5(7)
C93B C92B C96B F92B -2.5(7)
C91B C92B C96B F90B -62.1(7)
C93B C92B C96B F90B 117.8(7)
C91B C92B C96B F91C 162.1(11)
C93B C92B C96B F91C -17.9(11)
C95B C94B C97B F95C -104(4)
C93B C94B C97B F95C 76(4)
C95B C94B C97B F94D 30.2(17)
C93B C94B C97B F94D -149.9(17)
C95B C94B C97B F95D -97.1(17)
C93B C94B C97B F95D 82.8(17)
C95B C94B C97B F93D 158.1(18)
C93B C94B C97B F93D -22.0(18)
C95B C94B C97B F93C 90.8(9)
C93B C94B C97B F93C -89.3(9)
F92C C96B F90C F90B -25(5)
F91B C96B F90C F90B -33(3)
F92B C96B F90C F90B -141(2)
C92B C96B F90C F90B 105(2)
F91C C96B F90C F90B -158(2)
F92C C96B F90C F92B 116(3)
F91B C96B F90C F92B 108.3(12)
F90B C96B F90C F92B 141(2)
C92B C96B F90C F92B -114.2(8)
F91C C96B F90C F92B -16.5(8)
F90C C96B F91C F92B 39(2)
F92C C96B F91C F92B -119(2)
F91B C96B F91C F92B -99(2)
F90B C96B F91C F92B 27(3)
C92B C96B F91C F92B 147.5(19)
F90C C96B F92C F91B -16(4)
F92B C96B F92C F91B 95(3)
F90B C96B F92C F91B -29(4)
C92B C96B F92C F91B -149(3)
F91C C96B F92C F91B 119(3)
F92B F90C F90B C96B -69(5)
F92C C96B F90B F90C 165(3)
F91B C96B F90B F90C 153(3)
F92B C96B F90B F90C 41(3)
C92B C96B F90B F90C -84(3)
F91C C96B F90B F90C 28(3)
F90C C96B F91B F92C 170(3)
F92B C96B F91B F92C -91(3)
F90B C96B F91B F92C 156(3)
C92B C96B F91B F92C 34(3)
F91C C96B F91B F92C -64(3)
C96B F91C F92B F90C -26.4(12)
F90C C96B F92B F91C -143(2)
F92C C96B F92B F91C 64.5(18)
F91B C96B F92B F91C 88(2)
F90B C96B F92B F91C -159(2)
C92B C96B F92B F91C -36(2)
F92C C96B F92B F90C -152.2(11)
F91B C96B F92B F90C -128.8(14)
F90B C96B F92B F90C -16.0(14)
C92B C96B F92B F90C 107.2(13)
F91C C96B F92B F90C 143(2)
F90B F90C F92B F91C 137(6)
C96B F90C F92B F91C 48(2)
F90B F90C F92B C96B 89(6)
F94B C97A F93A F93B -140.6(17)
F95A C97A F93A F93B -28.5(10)
F94A C97A F93A F93B -141.5(10)
C94A C97A F93A F93B 97.2(9)
F95A C97A F94A F94B 58(21)
F93A C97A F94A F94B 171(21)
F93B C97A F94A F94B 83(22)
C94A C97A F94A F94B -70(21)
F94B C97A F95A F93B 161.6(17)
F94A C97A F95A F93B 157(2)
F93A C97A F95A F93B 45(2)
C94A C97A F95A F93B -77(2)
F94B C97A F95A F95B -67(2)
F94A C97A F95A F95B -71.8(18)
F93A C97A F95A F95B 175.7(18)
F93B C97A F95A F95B 131(2)
C94A C97A F95A F95B 53.8(18)
F94A C97A F95A F94B -4(3)
F93A C97A F95A F94B -117(3)
F93B C97A F95A F94B -161.6(17)
C94A C97A F95A F94B 121(3)
F95C C97B F93C F94D 73.1(17)
F95D C97B F93C F94D 78(3)
F93D C97B F93C F94D 139.8(18)
C94B C97B F93C F94D -113.1(17)
F95C C97B F93C F93D -66.7(14)
F94D C97B F93C F93D -139.8(18)
F95D C97B F93C F93D -62(2)
C94B C97B F93C F93D 107.1(15)
F94D C97B F95C F95D -131(2)
F93D C97B F95C F95D 116(2)
C94B C97B F95C F95D 10(4)
F93C C97B F95C F95D 175(2)
F95D C97B F95C F94D 131(2)
F93D C97B F95C F94D -112.7(16)
C94B C97B F95C F94D 141(4)
F93C C97B F95C F94D -53.8(16)
F94D C97B F95C F93D 112.7(16)
F95D C97B F95C F93D -116(2)
C94B C97B F95C F93D -107(4)
F93C C97B F95C F93D 58.9(18)
F95B F95A F93B C97A -85(2)
F94B F95A F93B C97A 8.7(7)
C97A F95A F93B F93A -33.2(7)
F95B F95A F93B F93A -118(2)
F94B F95A F93B F93A -24.5(12)
F94B C97A F93B F95A -30(3)
F94A C97A F93B F95A -38(4)
F93A C97A F93B F95A -136(2)
C94A C97A F93B F95A 116.4(16)
F94B C97A F93B F93A 106(3)
F95A C97A F93B F93A 136(2)
F94A C97A F93B F93A 98(3)
C94A C97A F93B F93A -107.6(6)
C97A F93A F93B F95A 40.5(9)
C97A F94A F94B F95A -111(25)
F95A C97A F94B F94A -123(21)
F93A C97A F94B F94A -10(22)
F93B C97A F94B F94A -104(21)
C94A C97A F94B F94A 112(21)
F94A C97A F94B F95A 123(21)
F93A C97A F94B F95A 113.8(11)
F93B C97A F94B F95A 20(2)
C94A C97A F94B F95A -124.6(16)
F93B F95A F94B F94A 145(11)
C97A F95A F94B F94A 163(12)
F95B F95A F94B F94A -84(11)
F93B F95A F94B C97A -17.9(17)
F95B F95A F94B C97A 113(2)
F94D C97B F93D F95C -71.7(15)
F95D C97B F93D F95C 37.7(13)
C94B C97B F93D F95C 154.5(13)
F93C C97B F93D F95C -105.8(11)
F95C C97B F93D F93C 105.8(11)
F94D C97B F93D F93C 34.1(14)
F95D C97B F93D F93C 143.5(14)
C94B C97B F93D F93C -99.7(9)
F95D F95C F93D C97B -88(2)
F94D F95C F93D C97B 54.9(14)
C97B F95C F93D F93C -65.0(11)
F95D F95C F93D F93C -153.4(18)
F94D F95C F93D F93C -10.1(14)
F94D F93C F93D C97B -26.5(13)
F94D F93C F93D F95C 9.4(12)
C97B F93C F93D F95C 35.8(7)
F95C C97B F94D F94C 114(5)
F95D C97B F94D F94C 81(5)
F93D C97B F94D F94C -179(100)
C94B C97B F94D F94C -49(5)
F93C C97B F94D F94C -142(5)
F95D C97B F94D F95C -32.7(15)
F93D C97B F94D F95C 66.9(16)
C94B C97B F94D F95C -162.5(17)
F93C C97B F94D F95C 103.8(13)
F95C C97B F94D F93C -103.8(13)
F95D C97B F94D F93C -136.6(15)
F93D C97B F94D F93C -36.9(18)
C94B C97B F94D F93C 93.7(14)
C97B F95C F94D F94C -120(5)
F95D F95C F94D F94C -45(5)
F93D F95C F94D F94C 178(4)
F95D F95C F94D C97B 75(2)
F93D F95C F94D C97B -62.1(15)
C97B F95C F94D F93C 73.5(14)
F95D F95C F94D F93C 148(2)
F93D F95C F94D F93C 11.4(14)
F93D F93C F94D F94C -179(3)
C97B F93C F94D F94C 152(4)
F93D F93C F94D C97B 29.0(13)
F93D F93C F94D F95C -9.6(12)
C97B F93C F94D F95C -38.6(9)
F94D F95C F95D C97B -58(2)
F93D F95C F95D C97B 72.2(18)
F94D C97B F95D F95C 51(2)
F93D C97B F95D F95C -59(2)
C94B C97B F95D F95C -176(2)
F93C C97B F95D F95C -7(3)
C90A B2 C100 C105 -28.4(7)
C80 B2 C100 C105 -150.7(5)
C110 B2 C100 C105 87.8(6)
C90B B2 C100 C105 -32.6(8)
C90A B2 C100 C101 157.0(5)
C80 B2 C100 C101 34.7(6)
C110 B2 C100 C101 -86.8(6)
C90B B2 C100 C101 152.8(7)
C105 C100 C101 C102 -0.9(7)
B2 C100 C101 C102 174.1(4)
C100 C101 C102 C103 0.6(7)
C100 C101 C102 C106 179.1(4)
C101 C102 C103 C104 0.0(7)
C106 C102 C103 C104 -178.5(4)
C102 C103 C104 C105 -0.4(7)
C102 C103 C104 C107 -177.6(4)
C101 C100 C105 C104 0.5(7)
B2 C100 C105 C104 -174.4(5)
C103 C104 C105 C100 0.1(7)
C107 C104 C105 C100 177.4(4)
C101 C102 C106 F100 13.7(5)
C103 C102 C106 F100 -167.8(4)
C101 C102 C106 F102 134.2(4)
C103 C102 C106 F102 -47.3(5)
C101 C102 C106 F101 -106.4(4)
C103 C102 C106 F101 72.1(4)
C103 C104 C107 F105 -127.5(4)
C105 C104 C107 F105 55.3(5)
C103 C104 C107 F103 -7.1(5)
C105 C104 C107 F103 175.7(4)
C103 C104 C107 F104 113.1(4)
C105 C104 C107 F104 -64.2(5)
C90A B2 C110 C111 81.8(6)
C80 B2 C110 C111 -158.0(5)
C100 B2 C110 C111 -40.1(7)
C90B B2 C110 C111 78.4(9)
C90A B2 C110 C115 -91.9(7)
C80 B2 C110 C115 28.4(8)
C100 B2 C110 C115 146.2(6)
C90B B2 C110 C115 -95.2(9)
C115 C110 C111 C112 1.3(8)
B2 C110 C111 C112 -173.0(5)
C110 C111 C112 C113 -1.6(8)
C110 C111 C112 C116 178.4(5)
C111 C112 C113 C114 0.4(8)
C116 C112 C113 C114 -179.6(5)
C112 C113 C114 C115 1.0(9)
C112 C113 C114 C117 -179.0(5)
C111 C110 C115 C114 0.2(9)
B2 C110 C115 C114 174.1(5)
C113 C114 C115 C110 -1.4(9)
C117 C114 C115 C110 178.7(5)
C111 C112 C116 F12B 76.6(9)
C113 C112 C116 F12B -103.4(8)
C111 C112 C116 F112 -90.5(5)
C113 C112 C116 F112 89.5(6)
C111 C112 C116 F11B -43.6(9)
C113 C112 C116 F11B 136.4(9)
C111 C112 C116 F10B -163.8(8)
C113 C112 C116 F10B 16.2(9)
C111 C112 C116 F111 149.3(5)
C113 C112 C116 F111 -30.7(6)
C111 C112 C116 F110 28.9(6)
C113 C112 C116 F110 -151.1(5)
C113 C114 C117 F115 111.0(6)
C115 C114 C117 F115 -69.0(6)
C113 C114 C117 F15B -77.4(11)
C115 C114 C117 F15B 102.6(11)
C113 C114 C117 F14B 45.3(11)
C115 C114 C117 F14B -134.8(11)
C113 C114 C117 F114 -128.2(6)
C115 C114 C117 F114 51.7(6)
C113 C114 C117 F13B 163.7(10)
C115 C114 C117 F13B -16.3(11)
C113 C114 C117 F113 -9.1(7)
C115 C114 C117 F113 170.8(5)
